data_4348525
loop_
_publ_author_name
'Polovkova, Marina A.'
'Martynov, Alexander G.'
'Birin, Kirill P.'
'Nefedov, Sergey E.'
'Gorbunova, Yulia G.'
'Tsivadze, Aslan Yu'

_publ_section_title
;
 Determination of the Structural Parameters of Heteronuclear
 (Phthalocyaninato)bis(crownphthalocyaninato)lanthanide(III)
 Triple-Deckers in Solution by Simultaneous Analysis of NMR and
 Single-Crystal X-ray Data.
;
_journal_issue 18
_journal_name_full 'Inorganic chemistry'
_journal_page_first 9258
_journal_page_last 9269
_journal_paper_doi 10.1021/acs.inorgchem.6b01292
_journal_volume 55
_journal_year 2016
_chemical_formula_sum 'C170 H172 Cl30 N24 O41 Tm Y'
_chemical_formula_weight 4528.65
_space_group_crystal_system monoclinic
_space_group_IT_number 14
_space_group_name_Hall '-P 2ybc'
_space_group_name_H-M_alt 'P 1 21/c 1'
_atom_sites_solution_hydrogens mixed
_audit_creation_method SHELXL-2014/7
_cell_angle_alpha 90
_cell_angle_beta 101.392(2)
_cell_angle_gamma 90
_cell_formula_units_Z 4
_cell_length_a 24.563(2)
_cell_length_b 38.104(4)
_cell_length_c 22.629(2)
_cell_measurement_reflns_used 6534
_cell_measurement_temperature 150(2)
_cell_measurement_theta_max 19.96
_cell_measurement_theta_min 2.33
_cell_volume 20762(3)
_computing_structure_refinement 'SHELXL-2014/7 (Sheldrick, 2014)'
_diffrn_ambient_temperature 150(2)
_diffrn_measured_fraction_theta_full 0.992
_diffrn_measured_fraction_theta_max 0.992
_diffrn_measurement_device_type 'Bruker APEX-II CCD'
_diffrn_measurement_method '\f and \w scans'
_diffrn_radiation_type MoK\a
_diffrn_radiation_wavelength 0.71073
_diffrn_reflns_av_unetI/netI 0.1923
_diffrn_reflns_Laue_measured_fraction_full 0.992
_diffrn_reflns_Laue_measured_fraction_max 0.992
_diffrn_reflns_limit_h_max 34
_diffrn_reflns_limit_h_min -34
_diffrn_reflns_limit_k_max 52
_diffrn_reflns_limit_k_min -53
_diffrn_reflns_limit_l_max 31
_diffrn_reflns_limit_l_min -31
_diffrn_reflns_number 36286
_diffrn_reflns_point_group_measured_fraction_full 0.992
_diffrn_reflns_point_group_measured_fraction_max 0.992
_diffrn_reflns_theta_full 25.000
_diffrn_reflns_theta_max 25.000
_diffrn_reflns_theta_min 1.691
_exptl_absorpt_coefficient_mu 1.164
_exptl_absorpt_correction_T_max 0.702
_exptl_absorpt_correction_T_min 0.636
_exptl_absorpt_correction_type multi-scan
_exptl_absorpt_process_details sadabs
_exptl_crystal_colour violet
_exptl_crystal_density_diffrn 1.449
_exptl_crystal_description prizm
_exptl_crystal_F_000 9224
_exptl_crystal_size_max 0.200
_exptl_crystal_size_mid 0.180
_exptl_crystal_size_min 0.160
_refine_diff_density_max 1.912
_refine_diff_density_min -1.844
_refine_diff_density_rms 0.143
_refine_ls_extinction_method none
_refine_ls_goodness_of_fit_ref 0.945
_refine_ls_hydrogen_treatment constr
_refine_ls_matrix_type full
_refine_ls_number_parameters 1774
_refine_ls_number_reflns 36286
_refine_ls_number_restraints 62
_refine_ls_restrained_S_all 0.958
_refine_ls_R_factor_all 0.1889
_refine_ls_R_factor_gt 0.1012
_refine_ls_shift/su_max 0.001
_refine_ls_shift/su_mean 0.000
_refine_ls_structure_factor_coef Fsqd
_refine_ls_weighting_details 'w=1/[\s^2^(Fo^2^)+(0.1556P)^2^] where P=(Fo^2^+2Fc^2^)/3'
_refine_ls_weighting_scheme calc
_refine_ls_wR_factor_gt 0.2572
_refine_ls_wR_factor_ref 0.2864
_reflns_Friedel_coverage 0.000
_reflns_number_gt 15721
_reflns_number_total 36286
_reflns_threshold_expression 'I > 2\s(I)'
_cod_data_source_file ic6b01292_si_002.cif
_cod_data_source_block tmy
_cod_original_sg_symbol_H-M 'P 21/c'
_cod_database_code 4348525
_shelx_shelxl_version_number 2014/7
_shelx_space_group_comment
;
The symmetry employed for this shelxl refinement is uniquely defined
by the following loop, which should always be used as a source of
symmetry information in preference to the above space-group names.
They are only intended as comments.
;
_shelx_estimated_absorpt_t_min 0.801
_shelx_estimated_absorpt_t_max 0.836

loop_
_space_group_symop_operation_xyz
'x, y, z'
'-x, y+1/2, -z+1/2'
'-x, -y, -z'
'x, -y-1/2, z-1/2'

loop_
_atom_site_label
_atom_site_type_symbol
_atom_site_fract_x
_atom_site_fract_y
_atom_site_fract_z
_atom_site_U_iso_or_equiv
_atom_site_adp_type
_atom_site_occupancy
_atom_site_site_symmetry_order
_atom_site_calc_flag
_atom_site_refinement_flags_posn
_atom_site_refinement_flags_adp
Tm1 Tm 0.26469(2) 0.52556(2) 0.15972(2) 0.03500(15) Uani 1 1 d . .
Y1 Y 0.29410(4) 0.57982(3) 0.28296(4) 0.0292(3) Uani 1 1 d . .
N1 N 0.3324(3) 0.6363(2) 0.2813(3) 0.0292(19) Uani 1 1 d . .
N2 N 0.4297(3) 0.6240(2) 0.3053(4) 0.034(2) Uani 1 1 d . .
N3 N 0.3805(3) 0.5792(2) 0.3498(3) 0.0289(19) Uani 1 1 d . .
N4 N 0.3652(3) 0.5336(2) 0.4180(4) 0.032(2) Uani 1 1 d . .
N5 N 0.2776(3) 0.5626(2) 0.3767(3) 0.0354(12) Uani 1 1 d . .
N6 N 0.1814(3) 0.5813(2) 0.3682(4) 0.0354(12) Uani 1 1 d . .
N7 N 0.2292(3) 0.6180(2) 0.3091(3) 0.0354(12) Uani 1 1 d . .
N8 N 0.2484(3) 0.6708(2) 0.2536(3) 0.032(2) Uani 1 1 d . .
N9 N 0.3472(3) 0.5678(2) 0.1978(4) 0.033(2) Uani 1 1 d . .
N10 N 0.4117(3) 0.5242(2) 0.2496(4) 0.0281(19) Uani 1 1 d . .
N11 N 0.3193(3) 0.5148(2) 0.2690(3) 0.031(2) Uani 1 1 d . .
N12 N 0.2446(3) 0.4879(2) 0.3084(3) 0.031(2) Uani 1 1 d . .
N13 N 0.2109(3) 0.5385(2) 0.2446(4) 0.036(2) Uani 1 1 d . .
N14 N 0.1466(3) 0.5813(2) 0.1928(4) 0.0303(19) Uani 1 1 d . .
N15 N 0.2399(3) 0.5904(2) 0.1757(3) 0.0280(19) Uani 1 1 d . .
N16 N 0.3158(3) 0.6185(2) 0.1370(3) 0.030(2) Uani 1 1 d . .
N17 N 0.1764(3) 0.5223(2) 0.1004(4) 0.035(2) Uani 1 1 d . .
N18 N 0.1352(4) 0.4760(2) 0.1496(4) 0.040(2) Uani 1 1 d . .
N19 N 0.2347(3) 0.4683(2) 0.1655(4) 0.044(2) Uani 1 1 d . .
N20 N 0.3238(3) 0.4383(2) 0.1905(4) 0.042(2) Uani 1 1 d . .
N21 N 0.3327(3) 0.4906(2) 0.1328(4) 0.034(2) Uani 1 1 d . .
N22 N 0.3706(4) 0.5314(2) 0.0675(4) 0.041(2) Uani 1 1 d . .
N23 N 0.2739(3) 0.5450(2) 0.0659(4) 0.039(2) Uani 1 1 d . .
N24 N 0.1822(4) 0.5687(2) 0.0299(4) 0.040(2) Uani 1 1 d . .
C1 C 0.3015(5) 0.6646(3) 0.2554(5) 0.038(3) Uani 1 1 d . .
C2 C 0.3395(5) 0.6897(3) 0.2348(5) 0.042(3) Uani 1 1 d . .
C3 C 0.3312(5) 0.7220(3) 0.2060(6) 0.061(4) Uani 1 1 d . .
H3A H 0.2948 0.7313 0.1942 0.074 Uiso 1 1 calc R U
C4 C 0.3752(5) 0.7398(3) 0.1949(6) 0.064(4) Uani 1 1 d . .
H4A H 0.3698 0.7623 0.1765 0.076 Uiso 1 1 calc R U
C5 C 0.4288(6) 0.7259(4) 0.2100(8) 0.081(5) Uani 1 1 d . .
H5A H 0.4590 0.7386 0.1998 0.098 Uiso 1 1 calc R U
C6 C 0.4386(6) 0.6942(3) 0.2395(6) 0.059(4) Uani 1 1 d . .
H6A H 0.4750 0.6849 0.2511 0.071 Uiso 1 1 calc R U
C7 C 0.3920(5) 0.6762(3) 0.2516(5) 0.043(3) Uani 1 1 d . .
C8 C 0.3871(4) 0.6431(3) 0.2811(4) 0.031(2) Uani 1 1 d . .
C9 C 0.4274(4) 0.5948(3) 0.3386(4) 0.033(3) Uani 1 1 d . .
C10 C 0.4758(4) 0.5760(3) 0.3685(4) 0.030(2) Uani 1 1 d . .
C11 C 0.5329(4) 0.5793(3) 0.3692(5) 0.042(3) Uani 1 1 d . .
H11A H 0.5476 0.5975 0.3484 0.050 Uiso 1 1 calc R U
C12 C 0.5665(4) 0.5539(3) 0.4027(5) 0.046(3) Uani 1 1 d . .
H12A H 0.6053 0.5553 0.4041 0.055 Uiso 1 1 calc R U
C13 C 0.5482(4) 0.5273(3) 0.4334(5) 0.039(3) Uani 1 1 d . .
H13A H 0.5735 0.5111 0.4558 0.046 Uiso 1 1 calc R U
C14 C 0.4911(4) 0.5244(3) 0.4314(5) 0.045(3) Uani 1 1 d . .
H14A H 0.4770 0.5059 0.4523 0.054 Uiso 1 1 calc R U
C15 C 0.4558(4) 0.5482(3) 0.3990(4) 0.029(2) Uani 1 1 d . .
C16 C 0.3966(4) 0.5529(3) 0.3891(4) 0.025(2) Uani 1 1 d . .
C17 C 0.3109(4) 0.5383(3) 0.4134(4) 0.036(3) Uani 1 1 d . .
C18 C 0.2775(5) 0.5194(3) 0.4502(5) 0.044(3) Uani 1 1 d . .
C19 C 0.2905(5) 0.4912(3) 0.4894(5) 0.052(3) Uani 1 1 d . .
H19A H 0.3265 0.4811 0.4978 0.062 Uiso 1 1 calc R U
C20 C 0.2469(5) 0.4784(4) 0.5160(6) 0.063(2) Uani 1 1 d . .
H20A H 0.2534 0.4594 0.5436 0.075 Uiso 1 1 calc R U
C21 C 0.1942(5) 0.4939(4) 0.5014(5) 0.063(2) Uani 1 1 d . .
H21A H 0.1656 0.4854 0.5204 0.075 Uiso 1 1 calc R U
C22 C 0.1824(5) 0.5206(4) 0.4609(5) 0.063(2) Uani 1 1 d . .
H22A H 0.1459 0.5301 0.4506 0.075 Uiso 1 1 calc R U
C23 C 0.2242(4) 0.5333(3) 0.4358(5) 0.040(3) Uani 1 1 d . .
C24 C 0.2265(4) 0.5602(3) 0.3903(4) 0.036(3) Uani 1 1 d . .
C25 C 0.1863(4) 0.6079(3) 0.3340(4) 0.029(2) Uani 1 1 d . .
C26 C 0.1414(4) 0.6332(3) 0.3163(5) 0.043(3) Uani 1 1 d . .
C27 C 0.0847(4) 0.6340(4) 0.3256(6) 0.057(4) Uani 1 1 d . .
H27A H 0.0706 0.6158 0.3471 0.068 Uiso 1 1 calc R U
C28 C 0.0527(5) 0.6611(4) 0.3030(6) 0.067(4) Uani 1 1 d . .
H28A H 0.0157 0.6621 0.3094 0.080 Uiso 1 1 calc R U
C29 C 0.0723(5) 0.6890(4) 0.2694(6) 0.058(4) Uani 1 1 d . .
H29A H 0.0480 0.7075 0.2532 0.070 Uiso 1 1 calc R U
C30 C 0.1266(5) 0.6887(3) 0.2606(5) 0.046(3) Uani 1 1 d . .
H30A H 0.1404 0.7069 0.2390 0.055 Uiso 1 1 calc R U
C31 C 0.1598(4) 0.6610(3) 0.2843(5) 0.038(3) Uani 1 1 d . .
C32 C 0.2149(4) 0.6508(3) 0.2796(4) 0.033(2) Uani 1 1 d . .
C33 C 0.2050(4) 0.5102(3) 0.2798(5) 0.034(2) Uani 1 1 d . .
C34 C 0.1478(4) 0.5062(3) 0.2863(5) 0.036(3) Uani 1 1 d . .
C35 C 0.1213(4) 0.4821(3) 0.3152(5) 0.048(3) Uani 1 1 d . .
H35A H 0.1411 0.4638 0.3386 0.057 Uiso 1 1 calc R U
C36 C 0.0649(4) 0.4853(3) 0.3091(6) 0.061(2) Uani 1 1 d . .
C37 C 0.0365(4) 0.5131(3) 0.2754(6) 0.061(2) Uani 1 1 d . .
C38 C 0.0624(4) 0.5368(3) 0.2482(6) 0.061(2) Uani 1 1 d . .
H38A H 0.0421 0.5553 0.2260 0.073 Uiso 1 1 calc R U
C39 C 0.1201(4) 0.5342(3) 0.2524(4) 0.036(3) Uani 1 1 d . .
C40 C 0.1598(4) 0.5535(3) 0.2269(4) 0.029(2) Uani 1 1 d . .
C41 C 0.1849(4) 0.5983(3) 0.1692(4) 0.034(3) Uani 1 1 d . .
C42 C 0.1705(4) 0.6286(2) 0.1313(4) 0.026(2) Uani 1 1 d . .
C43 C 0.1210(4) 0.6465(3) 0.1117(5) 0.038(3) Uani 1 1 d . .
H43A H 0.0882 0.6395 0.1247 0.046 Uiso 1 1 calc R U
C44 C 0.1198(4) 0.6746(3) 0.0731(4) 0.038(3) Uani 1 1 d . .
C45 C 0.1706(5) 0.6851(3) 0.0552(4) 0.045(3) Uani 1 1 d . .
C46 C 0.2188(5) 0.6688(3) 0.0756(5) 0.041(3) Uani 1 1 d . .
H46A H 0.2522 0.6769 0.0649 0.049 Uiso 1 1 calc R U
C47 C 0.2193(4) 0.6390(3) 0.1134(4) 0.035(3) Uani 1 1 d . .
C48 C 0.2631(4) 0.6155(3) 0.1413(4) 0.033(3) Uani 1 1 d . .
C49 C 0.3533(4) 0.5966(2) 0.1624(4) 0.027(2) Uani 1 1 d . .
C50 C 0.4124(4) 0.5992(3) 0.1595(4) 0.028(2) Uani 1 1 d . .
C51 C 0.4392(5) 0.6238(3) 0.1302(5) 0.047(3) Uani 1 1 d . .
H51A H 0.4198 0.6428 0.1083 0.056 Uiso 1 1 calc R U
C52 C 0.4948(5) 0.6192(3) 0.1347(5) 0.043(3) Uani 1 1 d . .
C53 C 0.5242(5) 0.5912(3) 0.1669(5) 0.051(3) Uani 1 1 d . .
C54 C 0.4970(4) 0.5669(3) 0.1959(5) 0.041(3) Uani 1 1 d . .
H54A H 0.5156 0.5477 0.2177 0.049 Uiso 1 1 calc R U
C55 C 0.4403(5) 0.5728(3) 0.1908(5) 0.042(3) Uani 1 1 d . .
C56 C 0.4002(4) 0.5520(3) 0.2166(4) 0.033(3) Uani 1 1 d . .
C57 C 0.3746(3) 0.5070(3) 0.2739(4) 0.027(2) Uani 1 1 d . .
C58 C 0.3886(4) 0.4777(3) 0.3125(5) 0.036(3) Uani 1 1 d . .
C59 C 0.4374(4) 0.4584(3) 0.3322(5) 0.036(3) Uani 1 1 d . .
H59A H 0.4708 0.4651 0.3201 0.044 Uiso 1 1 calc R U
C60 C 0.4368(4) 0.4307(3) 0.3680(5) 0.045(3) Uani 1 1 d . .
C61 C 0.3883(4) 0.4206(3) 0.3910(5) 0.040(3) Uani 1 1 d . .
C62 C 0.3382(4) 0.4384(3) 0.3707(5) 0.033(2) Uani 1 1 d . .
H62A H 0.3049 0.4318 0.3833 0.040 Uiso 1 1 calc R U
C63 C 0.3398(4) 0.4669(3) 0.3303(5) 0.033(3) Uani 1 1 d . .
C64 C 0.2962(4) 0.4908(3) 0.3014(4) 0.029(2) Uani 1 1 d . .
C65 C 0.1555(4) 0.5479(3) 0.0591(5) 0.038(3) Uani 1 1 d . .
C66 C 0.0949(5) 0.5485(3) 0.0525(5) 0.041(3) Uani 1 1 d . .
C67 C 0.0547(5) 0.5698(3) 0.0191(5) 0.048(3) Uani 1 1 d . .
H67A H 0.0649 0.5886 -0.0040 0.057 Uiso 1 1 calc R U
C68 C 0.0003(5) 0.5633(4) 0.0198(7) 0.071(4) Uani 1 1 d . .
C69 C -0.0141(4) 0.5342(4) 0.0544(6) 0.062(4) Uani 1 1 d . .
C70 C 0.0258(4) 0.5140(3) 0.0875(6) 0.050(3) Uani 1 1 d . .
H70A H 0.0161 0.4956 0.1119 0.060 Uiso 1 1 calc R U
C71 C 0.0812(4) 0.5205(3) 0.0857(5) 0.043(3) Uani 1 1 d . .
C72 C 0.1332(4) 0.5030(3) 0.1159(5) 0.037(3) Uani 1 1 d . .
C73 C 0.1818(4) 0.4589(3) 0.1702(5) 0.040(3) Uani 1 1 d . .
C74 C 0.1831(4) 0.4266(3) 0.2064(5) 0.042(3) Uani 1 1 d . .
C75 C 0.1449(4) 0.4082(3) 0.2269(5) 0.035(3) Uani 1 1 d . .
H75A H 0.1070 0.4151 0.2174 0.042 Uiso 1 1 calc R U
C76 C 0.1609(5) 0.3787(3) 0.2625(5) 0.050(3) Uani 1 1 d . .
C77 C 0.2178(5) 0.3674(3) 0.2740(6) 0.053(3) Uani 1 1 d . .
C78 C 0.2573(4) 0.3864(3) 0.2529(5) 0.044(3) Uani 1 1 d . .
H78A H 0.2952 0.3795 0.2614 0.052 Uiso 1 1 calc R U
C79 C 0.2405(4) 0.4161(3) 0.2189(5) 0.042(3) Uani 1 1 d . .
C80 C 0.2699(4) 0.4411(3) 0.1922(5) 0.030(2) Uani 1 1 d . .
C81 C 0.3505(5) 0.4609(3) 0.1609(5) 0.043(3) Uani 1 1 d . .
C82 C 0.4104(4) 0.4547(3) 0.1597(5) 0.042(3) Uani 1 1 d . .
C83 C 0.4488(4) 0.4304(3) 0.1861(5) 0.046(3) Uani 1 1 d . .
H83A H 0.4397 0.4123 0.2114 0.056 Uiso 1 1 calc R U
C84 C 0.5009(4) 0.4337(4) 0.1739(6) 0.061(4) Uani 1 1 d . .
C85 C 0.5150(5) 0.4613(4) 0.1339(6) 0.061(4) Uani 1 1 d . .
C86 C 0.4769(5) 0.4850(3) 0.1090(5) 0.050(3) Uani 1 1 d . .
H86A H 0.4856 0.5031 0.0834 0.061 Uiso 1 1 calc R U
C87 C 0.4224(4) 0.4819(3) 0.1229(5) 0.0427(14) Uani 1 1 d . .
C88 C 0.3739(4) 0.5029(3) 0.1042(5) 0.0427(14) Uani 1 1 d . .
C89 C 0.3243(5) 0.5492(3) 0.0501(5) 0.0427(14) Uani 1 1 d . .
C90 C 0.3204(4) 0.5776(3) 0.0062(5) 0.0427(14) Uani 1 1 d . .
C91 C 0.3585(5) 0.5939(3) -0.0218(5) 0.047(3) Uani 1 1 d . .
H91A H 0.3962 0.5866 -0.0147 0.057 Uiso 1 1 calc R U
C92 C 0.3401(6) 0.6213(3) -0.0603(5) 0.054(3) Uani 1 1 d . .
C93 C 0.2810(6) 0.6297(3) -0.0780(5) 0.057(3) Uani 1 1 d . .
C94 C 0.2456(6) 0.6136(3) -0.0491(5) 0.052(3) Uani 1 1 d . .
H94A H 0.2074 0.6199 -0.0571 0.062 Uiso 1 1 calc R U
C95 C 0.2646(5) 0.5880(3) -0.0080(5) 0.047(3) Uani 1 1 d . .
C96 C 0.2374(5) 0.5656(3) 0.0314(5) 0.044(3) Uani 1 1 d . .
O1 O 0.5291(4) 0.6408(3) 0.1083(5) 0.0870(12) Uani 1 1 d . .
O2 O 0.5938(4) 0.7017(3) 0.1035(5) 0.0870(12) Uani 1 1 d . .
O3 O 0.6953(4) 0.6649(3) 0.1332(5) 0.0870(12) Uani 1 1 d . .
O4 O 0.6894(4) 0.6083(3) 0.2152(5) 0.0870(12) Uani 1 1 d . .
O5 O 0.5791(4) 0.5900(3) 0.1648(5) 0.0870(12) Uani 1 1 d . .
C581 C 0.5060(6) 0.6744(4) 0.0855(7) 0.0870(12) Uani 1 1 d . .
H58A H 0.4984 0.6893 0.1188 0.104 Uiso 1 1 calc R U
H58B H 0.4711 0.6711 0.0556 0.104 Uiso 1 1 calc R U
C582 C 0.5505(6) 0.6904(4) 0.0565(7) 0.0870(12) Uani 1 1 d . .
H58C H 0.5646 0.6729 0.0310 0.104 Uiso 1 1 calc R U
H58D H 0.5352 0.7106 0.0309 0.104 Uiso 1 1 calc R U
C583 C 0.6434(6) 0.7104(4) 0.0823(8) 0.0870(12) Uani 1 1 d . .
H58E H 0.6665 0.7263 0.1116 0.104 Uiso 1 1 calc R U
H58F H 0.6333 0.7231 0.0435 0.104 Uiso 1 1 calc R U
C584 C 0.6774(6) 0.6781(4) 0.0736(8) 0.0870(12) Uani 1 1 d . .
H58G H 0.6543 0.6607 0.0475 0.104 Uiso 1 1 calc R U
H58H H 0.7095 0.6845 0.0553 0.104 Uiso 1 1 calc R U
C585 C 0.7258(6) 0.6332(4) 0.1304(7) 0.0870(12) Uani 1 1 d . .
H58I H 0.7607 0.6382 0.1164 0.104 Uiso 1 1 calc R U
H58J H 0.7036 0.6164 0.1020 0.104 Uiso 1 1 calc R U
C586 C 0.7382(6) 0.6181(4) 0.1918(7) 0.0870(12) Uani 1 1 d . .
H58K H 0.7618 0.5971 0.1915 0.104 Uiso 1 1 calc R U
H58P H 0.7599 0.6354 0.2194 0.104 Uiso 1 1 calc R U
C587 C 0.6732(6) 0.5726(4) 0.1977(8) 0.0870(12) Uani 1 1 d . .
H58L H 0.6990 0.5557 0.2221 0.104 Uiso 1 1 calc R U
H58M H 0.6742 0.5688 0.1547 0.104 Uiso 1 1 calc R U
C588 C 0.6145(6) 0.5671(4) 0.2084(8) 0.0870(12) Uani 1 1 d . .
H58N H 0.6032 0.5422 0.2015 0.104 Uiso 1 1 calc R U
H58O H 0.6122 0.5736 0.2501 0.104 Uiso 1 1 calc R U
O6 O 0.4835(4) 0.4110(2) 0.3890(4) 0.0679(9) Uani 1 1 d . .
O7 O 0.5271(4) 0.3690(2) 0.5043(4) 0.0679(9) Uani 1 1 d . .
O8 O 0.4836(4) 0.3073(2) 0.5341(4) 0.0679(9) Uani 1 1 d . .
O9 O 0.3757(4) 0.3274(2) 0.4783(4) 0.0679(9) Uani 1 1 d . .
O10 O 0.3942(4) 0.3939(2) 0.4284(4) 0.0679(9) Uani 1 1 d . .
C671 C 0.5163(6) 0.4240(4) 0.4447(6) 0.0679(9) Uani 1 1 d . .
H67B H 0.4917 0.4309 0.4725 0.081 Uiso 1 1 calc R U
H67C H 0.5379 0.4448 0.4368 0.081 Uiso 1 1 calc R U
C672 C 0.5581(6) 0.3928(3) 0.4748(6) 0.0679(9) Uani 1 1 d . .
H67D H 0.5733 0.3804 0.4432 0.081 Uiso 1 1 calc R U
H67E H 0.5894 0.4028 0.5043 0.081 Uiso 1 1 calc R U
C673 C 0.5592(5) 0.3428(4) 0.5363(6) 0.0679(9) Uani 1 1 d . .
H67F H 0.5915 0.3536 0.5634 0.081 Uiso 1 1 calc R U
H67G H 0.5735 0.3273 0.5078 0.081 Uiso 1 1 calc R U
C674 C 0.5281(5) 0.3225(4) 0.5713(6) 0.0679(9) Uani 1 1 d . .
H67H H 0.5522 0.3040 0.5936 0.081 Uiso 1 1 calc R U
H67Q H 0.5150 0.3377 0.6010 0.081 Uiso 1 1 calc R U
C675 C 0.4363(5) 0.3026(4) 0.5623(6) 0.0679(9) Uani 1 1 d . .
H67I H 0.4430 0.2824 0.5903 0.081 Uiso 1 1 calc R U
H67J H 0.4317 0.3238 0.5862 0.081 Uiso 1 1 calc R U
C676 C 0.3862(5) 0.2967(3) 0.5189(6) 0.0679(9) Uani 1 1 d . .
H67K H 0.3547 0.2933 0.5396 0.081 Uiso 1 1 calc R U
H67L H 0.3900 0.2753 0.4953 0.081 Uiso 1 1 calc R U
C677 C 0.3713(6) 0.3597(3) 0.5061(6) 0.0679(9) Uani 1 1 d . .
H67M H 0.4082 0.3674 0.5283 0.081 Uiso 1 1 calc R U
H67N H 0.3460 0.3577 0.5350 0.081 Uiso 1 1 calc R U
C678 C 0.3491(5) 0.3852(4) 0.4584(6) 0.0679(9) Uani 1 1 d . .
H67O H 0.3177 0.3748 0.4294 0.081 Uiso 1 1 calc R U
H67P H 0.3358 0.4065 0.4762 0.081 Uiso 1 1 calc R U
O11 O 0.0314(5) 0.4640(4) 0.3356(7) 0.1307(18) Uani 1 1 d . .
O12 O -0.0183(5) 0.4028(4) 0.3555(7) 0.1307(18) Uani 1 1 d . .
O13 O -0.1236(5) 0.4336(4) 0.3514(7) 0.1307(18) Uani 1 1 d . .
O14 O -0.1158(5) 0.5209(4) 0.3091(7) 0.1307(18) Uani 1 1 d . .
O15 O -0.0213(5) 0.5111(4) 0.2704(7) 0.1307(18) Uani 1 1 d . .
C401 C 0.0601(7) 0.4378(6) 0.3759(10) 0.1307(18) Uani 1 1 d . .
H40A H 0.0897 0.4485 0.4067 0.157 Uiso 1 1 calc R U
H40B H 0.0767 0.4197 0.3536 0.157 Uiso 1 1 calc R U
C402 C 0.0121(7) 0.4218(6) 0.4057(10) 0.1307(18) Uani 1 1 d . .
H40C H 0.0251 0.4070 0.4363 0.157 Uiso 1 1 d R U
H40D H -0.0083 0.4386 0.4189 0.157 Uiso 1 1 d R U
C403 C -0.0648(7) 0.3867(6) 0.3758(10) 0.1307(18) Uani 1 1 d . .
H40E H -0.0505 0.3712 0.4105 0.157 Uiso 1 1 calc R U
H40F H -0.0856 0.3720 0.3430 0.157 Uiso 1 1 calc R U
C404 C -0.1031(7) 0.4127(6) 0.3939(10) 0.1307(18) Uani 1 1 d . .
H40G H -0.1303 0.4008 0.4066 0.157 Uiso 1 1 d R U
H40P H -0.0836 0.4245 0.4256 0.157 Uiso 1 1 d R U
C405 C -0.1565(7) 0.4652(4) 0.3513(10) 0.1307(18) Uani 1 1 d D .
H40H H -0.1950 0.4564 0.3391 0.157 Uiso 1 1 calc R U
H40N H -0.1521 0.4707 0.3947 0.157 Uiso 1 1 calc R U
C406 C -0.1595(7) 0.4984(4) 0.3247(10) 0.1307(18) Uani 1 1 d D .
H40I H -0.1778 0.5133 0.3509 0.157 Uiso 1 1 calc R U
H40O H -0.1869 0.4958 0.2865 0.157 Uiso 1 1 calc R U
C407 C -0.1140(7) 0.5274(6) 0.2460(10) 0.1307(18) Uani 1 1 d . .
H40J H -0.1388 0.5473 0.2304 0.157 Uiso 1 1 calc R U
H40K H -0.1268 0.5064 0.2214 0.157 Uiso 1 1 calc R U
C408 C -0.0553(7) 0.5360(6) 0.2419(10) 0.1307(18) Uani 1 1 d . .
H40L H -0.0519 0.5372 0.1990 0.157 Uiso 1 1 calc R U
H40M H -0.0448 0.5591 0.2606 0.157 Uiso 1 1 calc R U
O16 O 0.0757(4) 0.6944(3) 0.0520(4) 0.0749(10) Uani 1 1 d . .
O17 O 0.0204(4) 0.7557(3) 0.0790(4) 0.0749(10) Uani 1 1 d . .
O18 O 0.0713(4) 0.8191(3) 0.0247(4) 0.0749(10) Uani 1 1 d . .
O19 O 0.1666(4) 0.7886(3) -0.0018(4) 0.0749(10) Uani 1 1 d . .
O20 O 0.1641(4) 0.7134(3) 0.0170(4) 0.0749(10) Uani 1 1 d . .
C491 C 0.0358(6) 0.7006(4) 0.0887(7) 0.0749(10) Uani 1 1 d . .
H49A H 0.0164 0.6784 0.0943 0.090 Uiso 1 1 calc R U
H49B H 0.0546 0.7091 0.1288 0.090 Uiso 1 1 calc R U
C492 C -0.0031(6) 0.7258(4) 0.0607(7) 0.0749(10) Uani 1 1 d . .
H49C H -0.0094 0.7239 0.0162 0.090 Uiso 1 1 calc R U
H49P H -0.0390 0.7232 0.0738 0.090 Uiso 1 1 calc R U
C493 C -0.0060(5) 0.7875(4) 0.0363(6) 0.0749(10) Uani 1 1 d D .
H49D H -0.0412 0.7784 0.0120 0.090 Uiso 1 1 calc R U
H49O H -0.0165 0.8056 0.0634 0.090 Uiso 1 1 calc R U
C494 C 0.0205(5) 0.8054(4) -0.0041(6) 0.0749(10) Uani 1 1 d D .
H49E H 0.0265 0.7891 -0.0363 0.090 Uiso 1 1 calc R U
H49N H -0.0036 0.8247 -0.0232 0.090 Uiso 1 1 calc R U
C495 C 0.1030(6) 0.8349(4) -0.0132(7) 0.0749(10) Uani 1 1 d . .
H49F H 0.1278 0.8525 0.0104 0.090 Uiso 1 1 calc R U
H49M H 0.0775 0.8475 -0.0456 0.090 Uiso 1 1 calc R U
C496 C 0.1368(6) 0.8110(4) -0.0409(6) 0.0749(10) Uani 1 1 d . .
H49G H 0.1122 0.7974 -0.0728 0.090 Uiso 1 1 calc R U
H49L H 0.1624 0.8249 -0.0604 0.090 Uiso 1 1 calc R U
C497 C 0.1953(6) 0.7632(4) -0.0316(7) 0.0749(10) Uani 1 1 d . .
H49H H 0.2280 0.7743 -0.0434 0.090 Uiso 1 1 calc R U
H49I H 0.1703 0.7547 -0.0687 0.090 Uiso 1 1 calc R U
C498 C 0.2138(6) 0.7325(4) 0.0103(7) 0.0749(10) Uani 1 1 d . .
H49J H 0.2390 0.7170 -0.0071 0.090 Uiso 1 1 calc R U
H49K H 0.2338 0.7411 0.0499 0.090 Uiso 1 1 calc R U
O21 O -0.0694(4) 0.5318(3) 0.0503(5) 0.0921(12) Uani 1 1 d . .
O22 O -0.1742(4) 0.5333(3) 0.0834(5) 0.0921(12) Uani 1 1 d . .
O23 O -0.2091(4) 0.5979(3) 0.0154(5) 0.0921(12) Uani 1 1 d . .
O24 O -0.1243(4) 0.6334(3) -0.0361(5) 0.0921(12) Uani 1 1 d . .
O25 O -0.0444(4) 0.5810(3) -0.0118(5) 0.0921(12) Uani 1 1 d . .
C771 C -0.0916(6) 0.5028(5) 0.0749(8) 0.0921(12) Uani 1 1 d . .
H77A H -0.0818 0.5035 0.1195 0.110 Uiso 1 1 calc R U
H77B H -0.0770 0.4808 0.0609 0.110 Uiso 1 1 calc R U
C772 C -0.1542(6) 0.5046(5) 0.0537(8) 0.0921(12) Uani 1 1 d . .
H77C H -0.1636 0.5081 0.0095 0.110 Uiso 1 1 calc R U
H77D H -0.1715 0.4825 0.0636 0.110 Uiso 1 1 calc R U
C773 C -0.2264(6) 0.5454(5) 0.0542(8) 0.0921(12) Uani 1 1 d . .
H77E H -0.2407 0.5619 0.0814 0.110 Uiso 1 1 calc R U
H77P H -0.2522 0.5252 0.0471 0.110 Uiso 1 1 calc R U
C774 C -0.2272(6) 0.5628(4) -0.0026(8) 0.0921(12) Uani 1 1 d . .
H77F H -0.2014 0.5514 -0.0252 0.110 Uiso 1 1 calc R U
H77G H -0.2650 0.5629 -0.0279 0.110 Uiso 1 1 calc R U
C775 C -0.2153(6) 0.6232(5) -0.0219(8) 0.0921(12) Uani 1 1 d . .
H77H H -0.2244 0.6432 0.0023 0.110 Uiso 1 1 calc R U
H77O H -0.2506 0.6174 -0.0498 0.110 Uiso 1 1 calc R U
C776 C -0.1821(6) 0.6392(5) -0.0612(8) 0.0921(12) Uani 1 1 d . .
H77I H -0.1917 0.6287 -0.1020 0.110 Uiso 1 1 calc R U
H77J H -0.1898 0.6647 -0.0648 0.110 Uiso 1 1 calc R U
C777 C -0.0922(6) 0.6218(5) -0.0736(8) 0.0921(12) Uani 1 1 d . .
H77K H -0.0897 0.6405 -0.1033 0.110 Uiso 1 1 calc R U
H77L H -0.1107 0.6014 -0.0962 0.110 Uiso 1 1 calc R U
C778 C -0.0346(6) 0.6113(4) -0.0440(8) 0.0921(12) Uani 1 1 d . .
H77M H -0.0116 0.6059 -0.0741 0.110 Uiso 1 1 calc R U
H77N H -0.0162 0.6299 -0.0165 0.110 Uiso 1 1 calc R U
O26 O 0.2706(5) 0.6556(3) -0.1189(4) 0.0860(11) Uani 1 1 d . .
O27 O 0.2579(4) 0.7273(3) -0.1294(4) 0.0860(11) Uani 1 1 d . .
O28 O 0.3692(5) 0.7516(3) -0.1004(4) 0.0860(11) Uani 1 1 d . .
O29 O 0.4513(4) 0.6950(3) -0.0704(4) 0.0860(11) Uani 1 1 d . .
O30 O 0.3737(5) 0.6406(3) -0.0909(4) 0.0860(11) Uani 1 1 d . .
C141 C 0.2162(7) 0.6699(4) -0.1318(7) 0.0860(11) Uani 1 1 d . .
H14B H 0.2027 0.6747 -0.0941 0.103 Uiso 1 1 calc R U
H14C H 0.1900 0.6536 -0.1570 0.103 Uiso 1 1 calc R U
C142 C 0.2216(7) 0.7026(4) -0.1644(7) 0.0860(11) Uani 1 1 d . .
H14D H 0.2358 0.6971 -0.2014 0.103 Uiso 1 1 calc R U
H14E H 0.1844 0.7134 -0.1770 0.103 Uiso 1 1 calc R U
C143 C 0.2767(7) 0.7535(4) -0.1618(7) 0.0860(11) Uani 1 1 d . .
H14F H 0.2455 0.7692 -0.1792 0.103 Uiso 1 1 calc R U
H14G H 0.2917 0.7431 -0.1954 0.103 Uiso 1 1 calc R U
C144 C 0.3187(7) 0.7731(4) -0.1242(7) 0.0860(11) Uani 1 1 d . .
H14H H 0.3038 0.7826 -0.0899 0.103 Uiso 1 1 calc R U
H14I H 0.3293 0.7932 -0.1472 0.103 Uiso 1 1 calc R U
C145 C 0.3983(7) 0.7399(4) -0.1366(7) 0.0860(11) Uani 1 1 d . .
H14J H 0.4041 0.7587 -0.1649 0.103 Uiso 1 1 calc R U
H14P H 0.3783 0.7204 -0.1605 0.103 Uiso 1 1 calc R U
C146 C 0.4536(7) 0.7270(4) -0.1028(7) 0.0860(11) Uani 1 1 d . .
H14K H 0.4785 0.7236 -0.1318 0.103 Uiso 1 1 calc R U
H14R H 0.4703 0.7454 -0.0739 0.103 Uiso 1 1 calc R U
C147 C 0.4580(7) 0.6665(4) -0.1050(7) 0.0860(11) Uani 1 1 d . .
H14L H 0.4978 0.6613 -0.1029 0.103 Uiso 1 1 calc R U
H14M H 0.4397 0.6702 -0.1476 0.103 Uiso 1 1 calc R U
C148 C 0.4293(7) 0.6366(4) -0.0761(7) 0.0860(11) Uani 1 1 d . .
H14N H 0.4399 0.6135 -0.0906 0.103 Uiso 1 1 calc R U
H14O H 0.4415 0.6372 -0.0317 0.103 Uiso 1 1 calc R U
O31 O 0.5689(3) 0.4582(3) 0.1290(4) 0.0771(10) Uani 1 1 d . .
O32 O 0.6764(3) 0.4902(3) 0.1631(4) 0.0771(10) Uani 1 1 d . .
O33 O 0.7264(3) 0.4367(3) 0.2547(5) 0.0771(10) Uani 1 1 d . .
O34 O 0.6387(3) 0.3914(3) 0.2775(4) 0.0771(10) Uani 1 1 d . .
O35 O 0.5435(3) 0.4102(3) 0.1950(5) 0.0771(10) Uani 1 1 d . .
C951 C 0.5899(5) 0.4862(4) 0.0967(7) 0.0771(10) Uani 1 1 d . .
H95A H 0.5825 0.5093 0.1135 0.093 Uiso 1 1 calc R U
H95B H 0.5721 0.4856 0.0535 0.093 Uiso 1 1 calc R U
C952 C 0.6505(5) 0.4800(4) 0.1046(7) 0.0771(10) Uani 1 1 d . .
H95C H 0.6577 0.4548 0.0985 0.093 Uiso 1 1 calc R U
H95D H 0.6658 0.4937 0.0745 0.093 Uiso 1 1 calc R U
C953 C 0.7318(5) 0.4769(4) 0.1789(7) 0.0771(10) Uani 1 1 d . .
H95E H 0.7529 0.4914 0.2120 0.093 Uiso 1 1 calc R U
H95F H 0.7499 0.4794 0.1438 0.093 Uiso 1 1 calc R U
C954 C 0.7352(5) 0.4393(4) 0.1984(7) 0.0771(10) Uani 1 1 d . .
H95G H 0.7071 0.4253 0.1708 0.093 Uiso 1 1 calc R U
H95H H 0.7724 0.4298 0.1966 0.093 Uiso 1 1 calc R U
C955 C 0.7368(5) 0.4024(4) 0.2862(7) 0.0771(10) Uani 1 1 d . .
H95I H 0.7711 0.3917 0.2773 0.093 Uiso 1 1 calc R U
H95J H 0.7424 0.4060 0.3303 0.093 Uiso 1 1 calc R U
C956 C 0.6904(5) 0.3788(4) 0.2669(7) 0.0771(10) Uani 1 1 d . .
H95K H 0.6867 0.3744 0.2232 0.093 Uiso 1 1 calc R U
H95L H 0.6987 0.3561 0.2880 0.093 Uiso 1 1 calc R U
C957 C 0.5962(5) 0.3697(4) 0.2565(7) 0.0771(10) Uani 1 1 d . .
H95M H 0.5956 0.3506 0.2861 0.093 Uiso 1 1 calc R U
H95N H 0.6020 0.3589 0.2184 0.093 Uiso 1 1 calc R U
C958 C 0.5389(5) 0.3893(4) 0.2448(7) 0.0771(10) Uani 1 1 d . .
H95O H 0.5075 0.3727 0.2350 0.093 Uiso 1 1 calc R U
H95P H 0.5345 0.4038 0.2799 0.093 Uiso 1 1 calc R U
O36 O 0.2270(4) 0.3380(3) 0.3086(5) 0.0873(11) Uani 1 1 d . .
O37 O 0.2359(4) 0.2663(3) 0.2875(5) 0.0873(11) Uani 1 1 d . .
O38 O 0.1308(4) 0.2389(3) 0.2968(5) 0.0873(11) Uani 1 1 d . .
O39 O 0.0623(4) 0.2958(3) 0.2571(5) 0.0873(11) Uani 1 1 d . .
O40 O 0.1269(4) 0.3574(3) 0.2865(5) 0.0873(11) Uani 1 1 d . .
C861 C 0.2781(6) 0.3201(4) 0.3048(8) 0.0873(11) Uani 1 1 d . .
H86B H 0.3101 0.3325 0.3294 0.105 Uiso 1 1 calc R U
H86C H 0.2832 0.3196 0.2625 0.105 Uiso 1 1 calc R U
C862 C 0.2746(6) 0.2831(4) 0.3280(8) 0.0873(11) Uani 1 1 d . .
H86D H 0.3110 0.2712 0.3320 0.105 Uiso 1 1 calc R U
H86E H 0.2639 0.2834 0.3679 0.105 Uiso 1 1 calc R U
C863 C 0.2252(6) 0.2309(4) 0.3108(8) 0.0873(11) Uani 1 1 d . .
H86F H 0.2228 0.2322 0.3539 0.105 Uiso 1 1 calc R U
H86G H 0.2552 0.2143 0.3063 0.105 Uiso 1 1 calc R U
C864 C 0.1708(6) 0.2194(4) 0.2732(8) 0.0873(11) Uani 1 1 d . .
H86H H 0.1690 0.2249 0.2302 0.105 Uiso 1 1 calc R U
H86I H 0.1652 0.1939 0.2775 0.105 Uiso 1 1 calc R U
C865 C 0.0751(6) 0.2357(4) 0.2620(8) 0.0873(11) Uani 1 1 d . .
H86J H 0.0581 0.2134 0.2719 0.105 Uiso 1 1 calc R U
H86K H 0.0756 0.2358 0.2183 0.105 Uiso 1 1 calc R U
C866 C 0.0437(6) 0.2658(4) 0.2777(8) 0.0873(11) Uani 1 1 d . .
H86L H 0.0038 0.2627 0.2599 0.105 Uiso 1 1 calc R U
H86M H 0.0477 0.2671 0.3221 0.105 Uiso 1 1 calc R U
C867 C 0.0424(6) 0.3269(4) 0.2833(8) 0.0873(11) Uani 1 1 d . .
H86N H 0.0525 0.3257 0.3278 0.105 Uiso 1 1 calc R U
H86O H 0.0015 0.3284 0.2713 0.105 Uiso 1 1 calc R U
C868 C 0.0691(6) 0.3586(4) 0.2605(8) 0.0873(11) Uani 1 1 d . .
H86P H 0.0636 0.3581 0.2160 0.105 Uiso 1 1 calc R U
H86Q H 0.0524 0.3805 0.2726 0.105 Uiso 1 1 calc R U
C1S C 0.5388(6) 0.6752(4) -0.3714(6) 0.073(4) Uani 1 1 d . .
H1SA H 0.5415 0.6626 -0.4095 0.087 Uiso 1 1 calc R U
Cl1 Cl 0.57964(16) 0.65279(10) -0.31112(18) 0.0809(11) Uani 1 1 d . .
Cl2 Cl 0.47130(16) 0.67689(11) -0.3660(2) 0.0870(12) Uani 1 1 d . .
Cl3 Cl 0.56473(17) 0.71837(10) -0.37580(18) 0.0810(11) Uani 1 1 d . .
C2S C 0.3632(5) 0.5252(4) -0.3143(7) 0.072(4) Uani 1 1 d . .
H2SA H 0.3504 0.5419 -0.2858 0.086 Uiso 1 1 calc R U
Cl4 Cl 0.31756(13) 0.48925(11) -0.32529(18) 0.0828(12) Uani 1 1 d . .
Cl5 Cl 0.43012(12) 0.51305(9) -0.28375(16) 0.0650(10) Uani 1 1 d . .
Cl6 Cl 0.35880(16) 0.54694(12) -0.38477(19) 0.0921(13) Uani 1 1 d . .
C3S C -0.0924(6) 0.6209(4) 0.1174(7) 0.084(5) Uani 1 1 d . .
H3SA H -0.1088 0.6080 0.0796 0.101 Uiso 1 1 calc R U
Cl7 Cl -0.1253(2) 0.60743(19) 0.1758(3) 0.152(2) Uani 1 1 d . .
Cl8 Cl -0.10592(19) 0.66596(14) 0.1068(3) 0.1224(18) Uani 1 1 d . .
Cl9 Cl -0.02212(15) 0.61163(11) 0.1372(2) 0.0961(14) Uani 1 1 d . .
C4S C 0.1439(6) 0.7895(4) 0.1406(6) 0.067(4) Uani 1 1 d . .
H4SA H 0.1219 0.7871 0.0986 0.080 Uiso 1 1 calc R U
Cl10 Cl 0.0982(2) 0.79570(13) 0.1905(2) 0.1082(16) Uani 1 1 d . .
Cl11 Cl 0.1866(2) 0.82642(14) 0.1445(2) 0.1140(17) Uani 1 1 d . .
Cl12 Cl 0.18131(15) 0.75137(11) 0.16040(15) 0.0795(11) Uani 1 1 d . .
C5S C -0.0700(6) 0.4263(4) 0.2139(8) 0.085(5) Uani 1 1 d . .
H5SA H -0.0700 0.4407 0.2507 0.102 Uiso 1 1 calc R U
Cl13 Cl -0.12716(19) 0.43705(18) 0.1595(3) 0.160(2) Uani 1 1 d . U
Cl14 Cl -0.01029(15) 0.43445(13) 0.1878(2) 0.1075(16) Uani 1 1 d . U
Cl15 Cl -0.0790(2) 0.38319(14) 0.2302(3) 0.1267(18) Uani 1 1 d . U
C6S C 0.2629(6) 0.8522(5) 0.0233(7) 0.090(5) Uani 1 1 d . .
H6SA H 0.2371 0.8324 0.0271 0.107 Uiso 1 1 calc R U
Cl16 Cl 0.3187(2) 0.8516(2) 0.0797(3) 0.151(2) Uani 1 1 d . U
Cl17 Cl 0.2300(3) 0.89446(14) 0.0303(3) 0.140(2) Uani 1 1 d . U
Cl18 Cl 0.28008(16) 0.85277(10) -0.04837(17) 0.0790(11) Uani 1 1 d . U
C7S C 0.5759(6) 0.5893(4) 0.0184(6) 0.082(5) Uani 1 1 d . .
H7SA H 0.5839 0.6051 0.0544 0.099 Uiso 1 1 calc R U
Cl19 Cl 0.57416(18) 0.61386(14) -0.04400(19) 0.1039(15) Uani 1 1 d . U
Cl20 Cl 0.62997(16) 0.55761(14) 0.0252(2) 0.1036(15) Uani 1 1 d . U
Cl21 Cl 0.51298(14) 0.56679(11) 0.01927(16) 0.0769(11) Uani 1 1 d . .
C8S C 0.3781(8) 0.7345(4) 0.0249(9) 0.108(6) Uani 1 1 d . .
H8SA H 0.3729 0.7317 -0.0198 0.129 Uiso 1 1 calc R U
Cl22 Cl 0.3370(3) 0.76984(17) 0.0389(3) 0.164(3) Uani 1 1 d . .
Cl23 Cl 0.4477(2) 0.74542(14) 0.0520(3) 0.140(2) Uani 1 1 d . .
Cl24 Cl 0.3592(2) 0.69534(13) 0.0540(3) 0.1237(18) Uani 1 1 d . .
C9S C 0.3749(7) 0.3204(4) -0.2516(8) 0.095(5) Uani 1 1 d . .
H9SA H 0.3681 0.3289 -0.2118 0.114 Uiso 1 1 calc R U
Cl25 Cl 0.3125(2) 0.31617(18) -0.3000(4) 0.170(3) Uani 1 1 d . U
Cl26 Cl 0.4073(3) 0.27849(14) -0.2412(3) 0.150(2) Uani 1 1 d . U
Cl27 Cl 0.41897(15) 0.34940(9) -0.27677(17) 0.0715(10) Uani 1 1 d . .
C10S C 0.8211(8) 0.8503(6) 0.0746(8) 0.127(8) Uani 1 1 d . .
H10A H 0.8260 0.8419 0.1173 0.152 Uiso 1 1 calc R U
Cl28 Cl 0.8834(2) 0.8461(2) 0.0482(3) 0.162(3) Uani 1 1 d . .
Cl29 Cl 0.7687(2) 0.82722(17) 0.0284(3) 0.153(2) Uani 1 1 d . .
Cl30 Cl 0.80405(18) 0.89758(16) 0.0695(3) 0.1276(19) Uani 1 1 d . .
O41 O 0.1523(5) 0.2966(3) 0.1880(6) 0.121(4) Uani 1 1 d . .
H41C H 0.1793 0.2878 0.2130 0.145 Uiso 1 1 d R U
H41A H 0.1214 0.2987 0.1994 0.145 Uiso 1 1 d R U

loop_
_atom_site_aniso_label
_atom_site_aniso_U_11
_atom_site_aniso_U_22
_atom_site_aniso_U_33
_atom_site_aniso_U_23
_atom_site_aniso_U_13
_atom_site_aniso_U_12
Tm1 0.0282(2) 0.0412(3) 0.0393(3) -0.0097(2) 0.0156(2) -0.0081(2)
Y1 0.0239(5) 0.0374(6) 0.0295(6) -0.0040(5) 0.0131(4) -0.0012(4)
N1 0.038(5) 0.033(5) 0.022(5) -0.001(4) 0.018(4) 0.008(4)
N2 0.040(5) 0.026(5) 0.039(5) -0.014(4) 0.016(4) -0.013(4)
N3 0.022(4) 0.037(5) 0.026(5) -0.006(4) 0.002(4) -0.001(4)
N4 0.028(5) 0.039(5) 0.030(5) -0.001(4) 0.007(4) 0.003(4)
N5 0.037(3) 0.054(3) 0.019(3) -0.008(2) 0.014(2) -0.006(3)
N6 0.037(3) 0.054(3) 0.019(3) -0.008(2) 0.014(2) -0.006(3)
N7 0.037(3) 0.054(3) 0.019(3) -0.008(2) 0.014(2) -0.006(3)
N8 0.040(5) 0.035(5) 0.025(5) -0.006(4) 0.012(4) 0.010(4)
N9 0.033(5) 0.042(5) 0.031(5) -0.014(4) 0.020(4) -0.010(4)
N10 0.019(4) 0.034(5) 0.034(5) -0.013(4) 0.012(4) 0.002(4)
N11 0.023(4) 0.045(5) 0.028(5) -0.003(4) 0.011(4) -0.003(4)
N12 0.022(4) 0.042(5) 0.028(5) 0.011(4) 0.006(4) 0.004(4)
N13 0.024(5) 0.036(5) 0.053(6) 0.001(4) 0.017(4) 0.000(4)
N14 0.028(5) 0.030(5) 0.035(5) -0.004(4) 0.013(4) 0.007(4)
N15 0.022(4) 0.039(5) 0.025(5) -0.004(4) 0.010(4) -0.001(4)
N16 0.030(5) 0.038(5) 0.028(5) -0.009(4) 0.018(4) -0.013(4)
N17 0.038(5) 0.028(5) 0.043(5) -0.005(4) 0.017(4) -0.002(4)
N18 0.038(5) 0.038(5) 0.046(6) 0.002(5) 0.014(4) 0.001(5)
N19 0.031(5) 0.050(6) 0.054(6) -0.010(5) 0.019(4) -0.015(4)
N20 0.025(5) 0.058(6) 0.044(6) -0.021(5) 0.011(4) -0.015(4)
N21 0.033(5) 0.036(5) 0.034(5) -0.014(4) 0.009(4) -0.017(4)
N22 0.036(5) 0.040(6) 0.050(6) -0.023(5) 0.018(4) -0.011(4)
N23 0.034(5) 0.046(6) 0.040(6) -0.023(5) 0.013(4) -0.004(4)
N24 0.038(5) 0.049(6) 0.038(5) 0.002(4) 0.016(4) -0.008(4)
C1 0.054(7) 0.032(6) 0.028(6) -0.006(5) 0.011(5) 0.005(6)
C2 0.074(9) 0.030(6) 0.031(6) -0.006(5) 0.031(6) -0.003(6)
C3 0.057(8) 0.062(9) 0.069(9) 0.013(7) 0.022(7) 0.017(7)
C4 0.058(8) 0.048(8) 0.095(11) 0.029(7) 0.040(8) 0.003(7)
C5 0.057(9) 0.060(9) 0.139(14) 0.032(9) 0.046(9) 0.002(7)
C6 0.068(9) 0.043(8) 0.077(10) 0.019(7) 0.039(8) 0.006(6)
C7 0.045(7) 0.040(7) 0.049(7) -0.008(6) 0.022(6) -0.002(6)
C8 0.022(5) 0.043(7) 0.028(6) -0.006(5) 0.008(5) 0.001(5)
C9 0.038(6) 0.050(7) 0.016(5) -0.017(5) 0.015(5) -0.014(5)
C10 0.023(5) 0.040(6) 0.026(6) -0.016(5) 0.004(4) 0.008(5)
C11 0.033(6) 0.051(7) 0.044(7) -0.021(6) 0.015(5) -0.010(6)
C12 0.023(6) 0.062(8) 0.052(8) -0.021(7) 0.005(5) 0.004(6)
C13 0.033(6) 0.051(7) 0.033(6) -0.005(6) 0.011(5) -0.008(6)
C14 0.037(6) 0.055(7) 0.044(7) -0.013(6) 0.015(5) 0.003(6)
C15 0.019(5) 0.042(6) 0.024(6) -0.015(5) -0.002(4) -0.004(5)
C16 0.020(5) 0.039(6) 0.016(5) -0.001(5) 0.003(4) -0.006(4)
C17 0.034(6) 0.047(7) 0.029(6) -0.008(5) 0.012(5) -0.010(5)
C18 0.050(7) 0.045(7) 0.042(7) 0.003(6) 0.020(6) -0.009(6)
C19 0.058(8) 0.056(8) 0.043(7) -0.002(6) 0.014(6) 0.002(6)
C20 0.047(4) 0.093(6) 0.050(5) 0.014(4) 0.014(4) -0.026(4)
C21 0.047(4) 0.093(6) 0.050(5) 0.014(4) 0.014(4) -0.026(4)
C22 0.047(4) 0.093(6) 0.050(5) 0.014(4) 0.014(4) -0.026(4)
C23 0.033(6) 0.052(8) 0.041(7) 0.005(5) 0.021(5) 0.001(5)
C24 0.023(5) 0.060(7) 0.026(6) -0.009(5) 0.005(5) 0.003(5)
C25 0.027(5) 0.050(7) 0.015(5) -0.005(5) 0.013(4) 0.010(5)
C26 0.040(6) 0.063(8) 0.024(6) -0.029(6) 0.006(5) -0.002(6)
C27 0.029(6) 0.089(10) 0.061(8) -0.033(8) 0.030(6) -0.003(7)
C28 0.021(6) 0.096(11) 0.078(10) -0.049(9) -0.002(7) 0.006(7)
C29 0.039(7) 0.069(9) 0.064(9) -0.004(7) 0.001(7) 0.025(7)
C30 0.050(7) 0.045(7) 0.045(7) -0.004(6) 0.014(6) 0.021(6)
C31 0.045(7) 0.036(6) 0.030(6) -0.016(5) 0.001(5) 0.004(5)
C32 0.038(6) 0.048(7) 0.015(5) -0.003(5) 0.010(5) 0.012(5)
C33 0.027(6) 0.037(6) 0.040(7) 0.003(5) 0.009(5) -0.002(5)
C34 0.032(6) 0.033(6) 0.047(7) 0.017(5) 0.018(5) 0.007(5)
C35 0.023(6) 0.065(8) 0.055(8) 0.028(6) 0.008(5) 0.002(5)
C36 0.022(4) 0.078(6) 0.087(6) 0.036(4) 0.021(4) 0.006(3)
C37 0.022(4) 0.078(6) 0.087(6) 0.036(4) 0.021(4) 0.006(3)
C38 0.022(4) 0.078(6) 0.087(6) 0.036(4) 0.021(4) 0.006(3)
C39 0.026(5) 0.051(7) 0.030(6) 0.003(5) 0.006(5) 0.010(5)
C40 0.026(5) 0.029(6) 0.031(6) 0.000(5) 0.006(5) -0.004(5)
C41 0.035(6) 0.043(7) 0.029(6) -0.026(5) 0.017(5) -0.016(5)
C42 0.034(6) 0.027(6) 0.020(5) -0.005(4) 0.011(4) -0.006(5)
C43 0.043(7) 0.045(7) 0.031(6) -0.008(5) 0.017(5) -0.004(5)
C44 0.039(6) 0.054(7) 0.022(6) -0.004(5) 0.008(5) -0.007(6)
C45 0.057(8) 0.070(8) 0.010(6) 0.007(5) 0.010(5) 0.002(7)
C46 0.036(6) 0.056(8) 0.032(6) 0.005(6) 0.013(5) 0.002(6)
C47 0.048(7) 0.047(7) 0.014(5) -0.008(5) 0.016(5) -0.006(5)
C48 0.052(7) 0.034(6) 0.019(6) -0.009(4) 0.020(5) -0.001(5)
C49 0.035(6) 0.024(5) 0.026(6) -0.008(5) 0.019(5) 0.004(5)
C50 0.035(6) 0.028(6) 0.025(6) -0.015(5) 0.018(5) -0.011(5)
C51 0.049(7) 0.057(8) 0.043(7) -0.011(6) 0.028(6) -0.011(6)
C52 0.052(7) 0.044(7) 0.044(7) -0.010(6) 0.035(6) -0.015(6)
C53 0.050(7) 0.069(9) 0.046(8) -0.028(7) 0.038(6) -0.023(7)
C54 0.026(6) 0.057(7) 0.046(7) -0.018(6) 0.021(5) -0.015(5)
C55 0.044(7) 0.046(7) 0.040(7) -0.028(6) 0.020(6) -0.014(6)
C56 0.019(5) 0.059(8) 0.023(6) -0.004(5) 0.007(4) -0.002(5)
C57 0.011(5) 0.038(6) 0.035(6) -0.014(5) 0.010(4) -0.008(4)
C58 0.034(6) 0.041(7) 0.034(6) -0.010(5) 0.009(5) -0.006(5)
C59 0.014(5) 0.042(7) 0.052(7) -0.012(6) 0.005(5) -0.005(5)
C60 0.025(6) 0.053(8) 0.058(8) -0.006(6) 0.010(5) 0.015(5)
C61 0.030(6) 0.042(7) 0.051(7) 0.006(6) 0.011(5) -0.004(5)
C62 0.018(5) 0.039(6) 0.044(7) 0.008(5) 0.007(5) 0.000(5)
C63 0.020(5) 0.037(6) 0.044(7) -0.006(5) 0.009(5) 0.001(4)
C64 0.018(5) 0.039(6) 0.033(6) 0.000(5) 0.013(4) 0.004(4)
C65 0.043(7) 0.041(7) 0.032(6) -0.015(5) 0.009(5) -0.006(5)
C66 0.049(7) 0.026(6) 0.050(7) -0.009(5) 0.011(6) -0.002(5)
C67 0.040(7) 0.059(8) 0.044(7) 0.001(6) 0.008(6) -0.009(6)
C68 0.038(8) 0.081(10) 0.081(10) 0.026(8) -0.019(7) -0.003(7)
C69 0.016(6) 0.080(10) 0.093(10) 0.024(8) 0.014(6) 0.005(6)
C70 0.035(7) 0.050(7) 0.066(9) 0.014(6) 0.011(6) -0.001(6)
C71 0.038(6) 0.049(8) 0.043(7) 0.002(6) 0.011(5) -0.001(6)
C72 0.041(7) 0.045(7) 0.025(6) -0.006(5) 0.003(5) 0.002(6)
C73 0.026(6) 0.037(6) 0.062(8) -0.006(6) 0.020(6) -0.005(5)
C74 0.030(6) 0.038(7) 0.060(8) -0.016(6) 0.009(6) 0.001(5)
C75 0.015(5) 0.040(7) 0.049(7) 0.001(5) 0.006(5) -0.013(5)
C76 0.039(7) 0.052(8) 0.056(8) -0.004(6) 0.005(6) -0.010(6)
C77 0.035(7) 0.039(7) 0.090(10) 0.016(7) 0.023(7) 0.006(6)
C78 0.027(6) 0.032(6) 0.067(8) -0.009(6) -0.006(6) 0.001(5)
C79 0.027(6) 0.046(7) 0.050(7) -0.008(6) 0.005(5) -0.001(5)
C80 0.021(5) 0.028(6) 0.037(6) -0.003(5) -0.002(5) -0.004(5)
C81 0.043(7) 0.053(8) 0.037(7) -0.030(6) 0.020(6) -0.013(6)
C82 0.028(6) 0.062(8) 0.038(7) -0.021(6) 0.015(5) -0.013(6)
C83 0.034(6) 0.055(8) 0.051(8) -0.020(6) 0.009(6) -0.002(6)
C84 0.013(6) 0.088(10) 0.081(10) -0.038(8) 0.004(6) -0.008(6)
C85 0.030(7) 0.085(10) 0.072(10) -0.044(8) 0.026(7) -0.013(7)
C86 0.050(8) 0.054(8) 0.057(8) -0.031(6) 0.031(6) -0.018(6)
C87 0.040(3) 0.052(4) 0.041(4) -0.020(3) 0.019(3) -0.009(3)
C88 0.040(3) 0.052(4) 0.041(4) -0.020(3) 0.019(3) -0.009(3)
C89 0.040(3) 0.052(4) 0.041(4) -0.020(3) 0.019(3) -0.009(3)
C90 0.040(3) 0.052(4) 0.041(4) -0.020(3) 0.019(3) -0.009(3)
C91 0.071(8) 0.040(7) 0.045(7) -0.024(6) 0.045(7) -0.023(6)
C92 0.089(10) 0.056(8) 0.024(6) -0.009(6) 0.030(7) -0.028(7)
C93 0.071(9) 0.063(9) 0.045(8) -0.012(7) 0.029(7) -0.013(7)
C94 0.081(9) 0.053(8) 0.030(7) -0.014(6) 0.034(7) -0.023(7)
C95 0.052(7) 0.052(8) 0.048(7) -0.014(6) 0.038(6) -0.027(6)
C96 0.052(8) 0.058(8) 0.029(7) -0.005(6) 0.021(6) -0.006(6)
O1 0.066(2) 0.096(3) 0.114(3) -0.035(2) 0.055(2) -0.035(2)
O2 0.066(2) 0.096(3) 0.114(3) -0.035(2) 0.055(2) -0.035(2)
O3 0.066(2) 0.096(3) 0.114(3) -0.035(2) 0.055(2) -0.035(2)
O4 0.066(2) 0.096(3) 0.114(3) -0.035(2) 0.055(2) -0.035(2)
O5 0.066(2) 0.096(3) 0.114(3) -0.035(2) 0.055(2) -0.035(2)
C581 0.066(2) 0.096(3) 0.114(3) -0.035(2) 0.055(2) -0.035(2)
C582 0.066(2) 0.096(3) 0.114(3) -0.035(2) 0.055(2) -0.035(2)
C583 0.066(2) 0.096(3) 0.114(3) -0.035(2) 0.055(2) -0.035(2)
C584 0.066(2) 0.096(3) 0.114(3) -0.035(2) 0.055(2) -0.035(2)
C585 0.066(2) 0.096(3) 0.114(3) -0.035(2) 0.055(2) -0.035(2)
C586 0.066(2) 0.096(3) 0.114(3) -0.035(2) 0.055(2) -0.035(2)
C587 0.066(2) 0.096(3) 0.114(3) -0.035(2) 0.055(2) -0.035(2)
C588 0.066(2) 0.096(3) 0.114(3) -0.035(2) 0.055(2) -0.035(2)
O6 0.061(2) 0.064(2) 0.075(2) 0.0012(17) 0.0064(16) 0.0120(17)
O7 0.061(2) 0.064(2) 0.075(2) 0.0012(17) 0.0064(16) 0.0120(17)
O8 0.061(2) 0.064(2) 0.075(2) 0.0012(17) 0.0064(16) 0.0120(17)
O9 0.061(2) 0.064(2) 0.075(2) 0.0012(17) 0.0064(16) 0.0120(17)
O10 0.061(2) 0.064(2) 0.075(2) 0.0012(17) 0.0064(16) 0.0120(17)
C671 0.061(2) 0.064(2) 0.075(2) 0.0012(17) 0.0064(16) 0.0120(17)
C672 0.061(2) 0.064(2) 0.075(2) 0.0012(17) 0.0064(16) 0.0120(17)
C673 0.061(2) 0.064(2) 0.075(2) 0.0012(17) 0.0064(16) 0.0120(17)
C674 0.061(2) 0.064(2) 0.075(2) 0.0012(17) 0.0064(16) 0.0120(17)
C675 0.061(2) 0.064(2) 0.075(2) 0.0012(17) 0.0064(16) 0.0120(17)
C676 0.061(2) 0.064(2) 0.075(2) 0.0012(17) 0.0064(16) 0.0120(17)
C677 0.061(2) 0.064(2) 0.075(2) 0.0012(17) 0.0064(16) 0.0120(17)
C678 0.061(2) 0.064(2) 0.075(2) 0.0012(17) 0.0064(16) 0.0120(17)
O11 0.068(3) 0.157(5) 0.176(5) 0.056(4) 0.048(3) 0.003(3)
O12 0.068(3) 0.157(5) 0.176(5) 0.056(4) 0.048(3) 0.003(3)
O13 0.068(3) 0.157(5) 0.176(5) 0.056(4) 0.048(3) 0.003(3)
O14 0.068(3) 0.157(5) 0.176(5) 0.056(4) 0.048(3) 0.003(3)
O15 0.068(3) 0.157(5) 0.176(5) 0.056(4) 0.048(3) 0.003(3)
C401 0.068(3) 0.157(5) 0.176(5) 0.056(4) 0.048(3) 0.003(3)
C402 0.068(3) 0.157(5) 0.176(5) 0.056(4) 0.048(3) 0.003(3)
C403 0.068(3) 0.157(5) 0.176(5) 0.056(4) 0.048(3) 0.003(3)
C404 0.068(3) 0.157(5) 0.176(5) 0.056(4) 0.048(3) 0.003(3)
C405 0.068(3) 0.157(5) 0.176(5) 0.056(4) 0.048(3) 0.003(3)
C406 0.068(3) 0.157(5) 0.176(5) 0.056(4) 0.048(3) 0.003(3)
C407 0.068(3) 0.157(5) 0.176(5) 0.056(4) 0.048(3) 0.003(3)
C408 0.068(3) 0.157(5) 0.176(5) 0.056(4) 0.048(3) 0.003(3)
O16 0.058(2) 0.092(3) 0.073(2) 0.0075(19) 0.0064(17) 0.0175(18)
O17 0.058(2) 0.092(3) 0.073(2) 0.0075(19) 0.0064(17) 0.0175(18)
O18 0.058(2) 0.092(3) 0.073(2) 0.0075(19) 0.0064(17) 0.0175(18)
O19 0.058(2) 0.092(3) 0.073(2) 0.0075(19) 0.0064(17) 0.0175(18)
O20 0.058(2) 0.092(3) 0.073(2) 0.0075(19) 0.0064(17) 0.0175(18)
C491 0.058(2) 0.092(3) 0.073(2) 0.0075(19) 0.0064(17) 0.0175(18)
C492 0.058(2) 0.092(3) 0.073(2) 0.0075(19) 0.0064(17) 0.0175(18)
C493 0.058(2) 0.092(3) 0.073(2) 0.0075(19) 0.0064(17) 0.0175(18)
C494 0.058(2) 0.092(3) 0.073(2) 0.0075(19) 0.0064(17) 0.0175(18)
C495 0.058(2) 0.092(3) 0.073(2) 0.0075(19) 0.0064(17) 0.0175(18)
C496 0.058(2) 0.092(3) 0.073(2) 0.0075(19) 0.0064(17) 0.0175(18)
C497 0.058(2) 0.092(3) 0.073(2) 0.0075(19) 0.0064(17) 0.0175(18)
C498 0.058(2) 0.092(3) 0.073(2) 0.0075(19) 0.0064(17) 0.0175(18)
O21 0.060(2) 0.107(3) 0.110(3) 0.020(2) 0.017(2) 0.009(2)
O22 0.060(2) 0.107(3) 0.110(3) 0.020(2) 0.017(2) 0.009(2)
O23 0.060(2) 0.107(3) 0.110(3) 0.020(2) 0.017(2) 0.009(2)
O24 0.060(2) 0.107(3) 0.110(3) 0.020(2) 0.017(2) 0.009(2)
O25 0.060(2) 0.107(3) 0.110(3) 0.020(2) 0.017(2) 0.009(2)
C771 0.060(2) 0.107(3) 0.110(3) 0.020(2) 0.017(2) 0.009(2)
C772 0.060(2) 0.107(3) 0.110(3) 0.020(2) 0.017(2) 0.009(2)
C773 0.060(2) 0.107(3) 0.110(3) 0.020(2) 0.017(2) 0.009(2)
C774 0.060(2) 0.107(3) 0.110(3) 0.020(2) 0.017(2) 0.009(2)
C775 0.060(2) 0.107(3) 0.110(3) 0.020(2) 0.017(2) 0.009(2)
C776 0.060(2) 0.107(3) 0.110(3) 0.020(2) 0.017(2) 0.009(2)
C777 0.060(2) 0.107(3) 0.110(3) 0.020(2) 0.017(2) 0.009(2)
C778 0.060(2) 0.107(3) 0.110(3) 0.020(2) 0.017(2) 0.009(2)
O26 0.107(3) 0.083(3) 0.072(3) 0.0108(19) 0.030(2) -0.020(2)
O27 0.107(3) 0.083(3) 0.072(3) 0.0108(19) 0.030(2) -0.020(2)
O28 0.107(3) 0.083(3) 0.072(3) 0.0108(19) 0.030(2) -0.020(2)
O29 0.107(3) 0.083(3) 0.072(3) 0.0108(19) 0.030(2) -0.020(2)
O30 0.107(3) 0.083(3) 0.072(3) 0.0108(19) 0.030(2) -0.020(2)
C141 0.107(3) 0.083(3) 0.072(3) 0.0108(19) 0.030(2) -0.020(2)
C142 0.107(3) 0.083(3) 0.072(3) 0.0108(19) 0.030(2) -0.020(2)
C143 0.107(3) 0.083(3) 0.072(3) 0.0108(19) 0.030(2) -0.020(2)
C144 0.107(3) 0.083(3) 0.072(3) 0.0108(19) 0.030(2) -0.020(2)
C145 0.107(3) 0.083(3) 0.072(3) 0.0108(19) 0.030(2) -0.020(2)
C146 0.107(3) 0.083(3) 0.072(3) 0.0108(19) 0.030(2) -0.020(2)
C147 0.107(3) 0.083(3) 0.072(3) 0.0108(19) 0.030(2) -0.020(2)
C148 0.107(3) 0.083(3) 0.072(3) 0.0108(19) 0.030(2) -0.020(2)
O31 0.0425(17) 0.100(3) 0.094(3) -0.032(2) 0.0239(18) -0.0032(18)
O32 0.0425(17) 0.100(3) 0.094(3) -0.032(2) 0.0239(18) -0.0032(18)
O33 0.0425(17) 0.100(3) 0.094(3) -0.032(2) 0.0239(18) -0.0032(18)
O34 0.0425(17) 0.100(3) 0.094(3) -0.032(2) 0.0239(18) -0.0032(18)
O35 0.0425(17) 0.100(3) 0.094(3) -0.032(2) 0.0239(18) -0.0032(18)
C951 0.0425(17) 0.100(3) 0.094(3) -0.032(2) 0.0239(18) -0.0032(18)
C952 0.0425(17) 0.100(3) 0.094(3) -0.032(2) 0.0239(18) -0.0032(18)
C953 0.0425(17) 0.100(3) 0.094(3) -0.032(2) 0.0239(18) -0.0032(18)
C954 0.0425(17) 0.100(3) 0.094(3) -0.032(2) 0.0239(18) -0.0032(18)
C955 0.0425(17) 0.100(3) 0.094(3) -0.032(2) 0.0239(18) -0.0032(18)
C956 0.0425(17) 0.100(3) 0.094(3) -0.032(2) 0.0239(18) -0.0032(18)
C957 0.0425(17) 0.100(3) 0.094(3) -0.032(2) 0.0239(18) -0.0032(18)
C958 0.0425(17) 0.100(3) 0.094(3) -0.032(2) 0.0239(18) -0.0032(18)
O36 0.057(2) 0.074(2) 0.129(3) 0.020(2) 0.016(2) -0.0037(19)
O37 0.057(2) 0.074(2) 0.129(3) 0.020(2) 0.016(2) -0.0037(19)
O38 0.057(2) 0.074(2) 0.129(3) 0.020(2) 0.016(2) -0.0037(19)
O39 0.057(2) 0.074(2) 0.129(3) 0.020(2) 0.016(2) -0.0037(19)
O40 0.057(2) 0.074(2) 0.129(3) 0.020(2) 0.016(2) -0.0037(19)
C861 0.057(2) 0.074(2) 0.129(3) 0.020(2) 0.016(2) -0.0037(19)
C862 0.057(2) 0.074(2) 0.129(3) 0.020(2) 0.016(2) -0.0037(19)
C863 0.057(2) 0.074(2) 0.129(3) 0.020(2) 0.016(2) -0.0037(19)
C864 0.057(2) 0.074(2) 0.129(3) 0.020(2) 0.016(2) -0.0037(19)
C865 0.057(2) 0.074(2) 0.129(3) 0.020(2) 0.016(2) -0.0037(19)
C866 0.057(2) 0.074(2) 0.129(3) 0.020(2) 0.016(2) -0.0037(19)
C867 0.057(2) 0.074(2) 0.129(3) 0.020(2) 0.016(2) -0.0037(19)
C868 0.057(2) 0.074(2) 0.129(3) 0.020(2) 0.016(2) -0.0037(19)
C1S 0.085(11) 0.066(9) 0.058(9) -0.014(7) -0.009(8) -0.020(8)
Cl1 0.072(2) 0.082(3) 0.078(3) 0.006(2) -0.011(2) -0.009(2)
Cl2 0.069(3) 0.081(3) 0.103(3) -0.003(2) -0.001(2) -0.005(2)
Cl3 0.091(3) 0.067(2) 0.087(3) -0.008(2) 0.020(2) 0.003(2)
C2S 0.044(7) 0.085(10) 0.092(11) -0.037(9) 0.029(7) -0.004(7)
Cl4 0.0409(18) 0.113(3) 0.095(3) -0.051(2) 0.0151(19) -0.0113(19)
Cl5 0.0386(17) 0.083(2) 0.077(2) -0.0301(19) 0.0209(16) -0.0069(16)
Cl6 0.074(3) 0.123(4) 0.079(3) -0.022(3) 0.016(2) 0.020(2)
C3S 0.059(9) 0.096(12) 0.094(12) -0.016(9) 0.006(8) 0.029(9)
Cl7 0.078(3) 0.208(7) 0.188(6) 0.025(5) 0.073(4) 0.001(4)
Cl8 0.078(3) 0.121(4) 0.161(5) -0.005(3) 0.006(3) 0.025(3)
Cl9 0.056(2) 0.089(3) 0.153(4) 0.033(3) 0.045(3) 0.009(2)
C4S 0.066(9) 0.078(10) 0.065(9) -0.002(8) 0.033(7) 0.000(8)
Cl10 0.125(4) 0.111(4) 0.111(4) 0.004(3) 0.077(3) 0.024(3)
Cl11 0.114(4) 0.130(4) 0.092(3) 0.008(3) 0.006(3) -0.064(3)
Cl12 0.071(2) 0.119(3) 0.047(2) 0.008(2) 0.0079(18) 0.027(2)
C5S 0.055(9) 0.070(10) 0.126(14) -0.014(9) 0.012(9) -0.005(8)
Cl13 0.054(3) 0.189(5) 0.226(6) 0.068(5) -0.001(3) 0.001(3)
Cl14 0.048(2) 0.124(4) 0.148(4) 0.057(3) 0.015(2) 0.005(2)
Cl15 0.108(4) 0.109(4) 0.163(5) 0.008(3) 0.028(3) -0.033(3)
C6S 0.063(10) 0.108(13) 0.089(12) -0.036(10) -0.003(9) 0.022(9)
Cl16 0.099(4) 0.230(6) 0.127(4) 0.050(4) 0.028(3) -0.024(4)
Cl17 0.197(5) 0.102(4) 0.143(4) 0.007(3) 0.090(4) 0.017(4)
Cl18 0.088(3) 0.084(3) 0.072(2) 0.023(2) 0.031(2) 0.020(2)
C7S 0.066(9) 0.124(13) 0.070(10) -0.042(9) 0.047(8) -0.053(9)
Cl19 0.095(3) 0.151(4) 0.080(3) -0.035(3) 0.051(2) -0.060(3)
Cl20 0.056(2) 0.160(4) 0.105(3) -0.051(3) 0.038(2) -0.024(2)
Cl21 0.056(2) 0.111(3) 0.072(2) -0.037(2) 0.0314(18) -0.033(2)
C8S 0.137(17) 0.058(10) 0.121(15) 0.002(10) 0.010(13) -0.003(11)
Cl22 0.138(5) 0.124(5) 0.204(7) 0.043(5) -0.028(5) -0.023(4)
Cl23 0.118(4) 0.099(4) 0.193(6) 0.013(4) 0.006(4) -0.031(3)
Cl24 0.102(4) 0.103(4) 0.162(5) 0.025(3) 0.016(3) -0.017(3)
C9S 0.091(12) 0.080(12) 0.128(15) -0.012(10) 0.053(11) -0.028(9)
Cl25 0.093(4) 0.171(5) 0.247(6) -0.096(5) 0.040(4) -0.037(4)
Cl26 0.223(6) 0.085(3) 0.168(5) 0.008(3) 0.101(4) -0.012(4)
Cl27 0.075(2) 0.061(2) 0.090(3) -0.0088(19) 0.044(2) -0.0084(18)
C10S 0.110(15) 0.21(2) 0.058(11) -0.049(13) 0.015(10) 0.003(15)
Cl28 0.061(3) 0.259(8) 0.167(5) -0.078(5) 0.027(3) 0.014(4)
Cl29 0.097(4) 0.160(5) 0.180(6) -0.040(5) -0.023(4) 0.002(4)
Cl30 0.057(3) 0.144(5) 0.177(5) -0.021(4) 0.010(3) -0.008(3)
O41 0.130(10) 0.076(8) 0.137(11) -0.012(7) -0.020(8) 0.036(7)

loop_
_atom_type_symbol
_atom_type_description
_atom_type_scat_dispersion_real
_atom_type_scat_dispersion_imag
_atom_type_scat_source
C C 0.0033 0.0016 'International Tables Vol C Tables 4.2.6.8 and 6.1.1.4'
H H 0.0000 0.0000 'International Tables Vol C Tables 4.2.6.8 and 6.1.1.4'
N N 0.0061 0.0033 'International Tables Vol C Tables 4.2.6.8 and 6.1.1.4'
O O 0.0106 0.0060 'International Tables Vol C Tables 4.2.6.8 and 6.1.1.4'
Cl Cl 0.1484 0.1585 'International Tables Vol C Tables 4.2.6.8 and 6.1.1.4'
Y Y -2.7962 3.5667 'International Tables Vol C Tables 4.2.6.8 and 6.1.1.4'
Tm Tm -0.3139 5.2483 'International Tables Vol C Tables 4.2.6.8 and 6.1.1.4'

loop_
_geom_angle_atom_site_label_1
_geom_angle_atom_site_label_2
_geom_angle_atom_site_label_3
_geom_angle
N23 Tm1 N21 74.6(3)
N23 Tm1 N19 116.5(3)
N21 Tm1 N19 74.1(3)
N23 Tm1 N17 74.6(3)
N21 Tm1 N17 117.3(3)
N19 Tm1 N17 73.2(3)
N23 Tm1 N13 141.5(3)
N21 Tm1 N13 143.9(3)
N19 Tm1 N13 85.5(3)
N17 Tm1 N13 83.3(3)
N23 Tm1 N15 83.7(3)
N21 Tm1 N15 142.2(3)
N19 Tm1 N15 143.7(3)
N17 Tm1 N15 85.0(3)
N13 Tm1 N15 63.0(2)
N23 Tm1 N9 84.0(3)
N21 Tm1 N9 83.6(3)
N19 Tm1 N9 143.2(3)
N17 Tm1 N9 143.6(3)
N13 Tm1 N9 96.6(2)
N15 Tm1 N9 63.4(2)
N23 Tm1 N11 143.2(3)
N21 Tm1 N11 84.0(3)
N19 Tm1 N11 84.7(3)
N17 Tm1 N11 142.2(3)
N13 Tm1 N11 64.4(2)
N15 Tm1 N11 96.2(2)
N9 Tm1 N11 63.9(3)
N23 Tm1 Y1 120.8(2)
N21 Tm1 Y1 120.98(19)
N19 Tm1 Y1 122.7(2)
N17 Tm1 Y1 121.71(19)
N13 Tm1 Y1 48.54(18)
N15 Tm1 Y1 47.83(17)
N9 Tm1 Y1 48.08(16)
N11 Tm1 Y1 48.41(18)
N7 Y1 N5 72.1(3)
N7 Y1 N3 114.9(3)
N5 Y1 N3 73.0(3)
N7 Y1 N1 74.2(3)
N5 Y1 N1 114.5(3)
N3 Y1 N1 72.9(3)
N7 Y1 N15 83.6(3)
N5 Y1 N15 139.1(3)
N3 Y1 N15 147.8(3)
N1 Y1 N15 88.6(3)
N7 Y1 N9 141.1(3)
N5 Y1 N9 146.7(3)
N3 Y1 N9 87.4(3)
N1 Y1 N9 83.6(2)
N15 Y1 N9 64.1(3)
N7 Y1 N11 145.6(3)
N5 Y1 N11 86.0(3)
N3 Y1 N11 82.0(3)
N1 Y1 N11 140.1(2)
N15 Y1 N11 97.3(2)
N9 Y1 N11 64.4(3)
N7 Y1 N13 86.0(3)
N5 Y1 N13 82.3(3)
N3 Y1 N13 139.6(3)
N1 Y1 N13 147.4(3)
N15 Y1 N13 63.3(3)
N9 Y1 N13 97.1(3)
N11 Y1 N13 64.5(2)
N7 Y1 Tm1 122.7(2)
N5 Y1 Tm1 121.5(2)
N3 Y1 Tm1 122.36(19)
N1 Y1 Tm1 123.97(18)
N15 Y1 Tm1 48.53(18)
N9 Y1 Tm1 48.70(17)
N11 Y1 Tm1 48.78(17)
N13 Y1 Tm1 48.40(18)
C8 N1 C1 108.0(8)
C8 N1 Y1 124.7(6)
C1 N1 Y1 122.2(7)
C8 N2 C9 125.0(9)
C16 N3 C9 107.5(8)
C16 N3 Y1 122.9(6)
C9 N3 Y1 124.3(6)
C16 N4 C17 123.9(9)
C24 N5 C17 106.4(8)
C24 N5 Y1 124.1(7)
C17 N5 Y1 122.9(6)
C25 N6 C24 120.5(8)
C25 N7 C32 107.9(8)
C25 N7 Y1 124.1(7)
C32 N7 Y1 123.2(6)
C1 N8 C32 125.0(9)
C49 N9 C56 108.1(8)
C49 N9 Y1 114.8(6)
C56 N9 Y1 114.9(6)
C49 N9 Tm1 117.8(6)
C56 N9 Tm1 116.5(6)
Y1 N9 Tm1 83.2(2)
C56 N10 C57 123.7(8)
C64 N11 C57 108.6(8)
C64 N11 Y1 116.2(6)
C57 N11 Y1 117.1(6)
C64 N11 Tm1 115.1(6)
C57 N11 Tm1 115.3(6)
Y1 N11 Tm1 82.8(2)
C64 N12 C33 120.6(8)
C33 N13 C40 107.9(8)
C33 N13 Tm1 114.3(6)
C40 N13 Tm1 115.9(6)
C33 N13 Y1 116.9(6)
C40 N13 Y1 117.4(6)
Tm1 N13 Y1 83.1(2)
C40 N14 C41 120.8(9)
C41 N15 C48 106.9(8)
C41 N15 Y1 117.1(6)
C48 N15 Y1 115.8(6)
C41 N15 Tm1 116.8(6)
C48 N15 Tm1 115.7(5)
Y1 N15 Tm1 83.6(2)
C49 N16 C48 122.3(9)
C65 N17 C72 110.2(9)
C65 N17 Tm1 122.3(7)
C72 N17 Tm1 123.7(7)
C72 N18 C73 122.6(9)
C73 N19 C80 106.6(9)
C73 N19 Tm1 124.6(7)
C80 N19 Tm1 122.9(6)
C80 N20 C81 123.4(10)
C81 N21 C88 108.0(9)
C81 N21 Tm1 123.5(7)
C88 N21 Tm1 124.0(7)
C89 N22 C88 122.6(9)
C96 N23 C89 108.6(10)
C96 N23 Tm1 123.7(7)
C89 N23 Tm1 122.7(8)
C65 N24 C96 122.7(10)
N8 C1 N1 127.7(10)
N8 C1 C2 123.9(10)
N1 C1 C2 108.1(9)
C7 C2 C3 120.3(11)
C7 C2 C1 106.8(10)
C3 C2 C1 132.9(12)
C4 C3 C2 119.2(12)
C3 C4 C5 121.3(12)
C6 C5 C4 120.9(12)
C5 C6 C7 116.9(12)
C2 C7 C6 121.4(11)
C2 C7 C8 107.2(9)
C6 C7 C8 131.4(11)
N2 C8 N1 127.0(9)
N2 C8 C7 123.2(9)
N1 C8 C7 109.8(9)
N2 C9 N3 126.5(10)
N2 C9 C10 123.5(9)
N3 C9 C10 110.1(9)
C15 C10 C11 120.4(10)
C15 C10 C9 105.8(8)
C11 C10 C9 133.7(10)
C12 C11 C10 115.2(10)
C13 C12 C11 125.2(10)
C12 C13 C14 118.5(11)
C15 C14 C13 119.4(11)
C14 C15 C10 121.3(9)
C14 C15 C16 133.0(10)
C10 C15 C16 105.6(9)
N4 C16 N3 127.9(8)
N4 C16 C15 121.4(9)
N3 C16 C15 110.6(8)
N4 C17 N5 126.7(9)
N4 C17 C18 123.6(10)
N5 C17 C18 109.6(9)
C19 C18 C23 122.2(10)
C19 C18 C17 131.1(11)
C23 C18 C17 106.6(10)
C18 C19 C20 116.1(12)
C21 C20 C19 119.8(12)
C22 C21 C20 122.5(11)
C23 C22 C21 118.0(12)
C22 C23 C18 121.3(11)
C22 C23 C24 133.1(11)
C18 C23 C24 105.5(8)
N5 C24 N6 126.5(10)
N5 C24 C23 111.9(9)
N6 C24 C23 121.5(9)
N6 C25 N7 130.4(9)
N6 C25 C26 121.7(9)
N7 C25 C26 107.9(9)
C31 C26 C27 118.3(11)
C31 C26 C25 109.6(9)
C27 C26 C25 132.1(12)
C28 C27 C26 118.0(13)
C27 C28 C29 122.6(11)
C30 C29 C28 120.0(11)
C31 C30 C29 117.5(12)
C30 C31 C26 123.5(11)
C30 C31 C32 132.5(11)
C26 C31 C32 103.7(9)
N8 C32 N7 126.0(9)
N8 C32 C31 123.3(9)
N7 C32 C31 110.6(9)
N12 C33 N13 128.8(9)
N12 C33 C34 120.3(9)
N13 C33 C34 110.9(9)
C35 C34 C39 123.0(9)
C35 C34 C33 133.1(10)
C39 C34 C33 103.9(8)
C34 C35 C36 117.4(10)
C35 C36 O11 125.6(11)
C35 C36 C37 120.3(10)
O11 C36 C37 114.0(10)
C38 C37 O15 124.9(11)
C38 C37 C36 122.2(10)
O15 C37 C36 112.7(11)
C37 C38 C39 119.5(11)
C38 C39 C34 117.6(10)
C38 C39 C40 134.0(10)
C34 C39 C40 108.4(8)
N14 C40 N13 128.2(9)
N14 C40 C39 122.9(9)
N13 C40 C39 108.9(8)
N14 C41 N15 127.7(10)
N14 C41 C42 121.0(9)
N15 C41 C42 111.3(8)
C43 C42 C47 121.1(9)
C43 C42 C41 132.9(9)
C47 C42 C41 105.9(9)
C44 C43 C42 119.5(10)
O16 C44 C43 125.6(10)
O16 C44 C45 115.4(10)
C43 C44 C45 118.9(10)
C46 C45 O20 124.7(10)
C46 C45 C44 122.0(10)
O20 C45 C44 113.3(10)
C45 C46 C47 118.8(10)
C42 C47 C46 119.7(10)
C42 C47 C48 107.9(9)
C46 C47 C48 132.4(9)
N16 C48 N15 127.2(9)
N16 C48 C47 124.7(9)
N15 C48 C47 108.1(8)
N16 C49 N9 128.3(9)
N16 C49 C50 124.2(9)
N9 C49 C50 107.5(8)
C55 C50 C51 121.2(10)
C55 C50 C49 109.5(9)
C51 C50 C49 129.3(10)
C52 C51 C50 116.2(11)
C51 C52 O1 125.1(12)
C51 C52 C53 122.8(10)
O1 C52 C53 112.2(10)
O5 C53 C54 124.8(13)
O5 C53 C52 114.7(11)
C54 C53 C52 120.5(10)
C53 C54 C55 115.0(12)
C50 C55 C54 124.3(10)
C50 C55 C56 107.5(9)
C54 C55 C56 128.2(11)
N10 C56 N9 127.0(9)
N10 C56 C55 125.6(9)
N9 C56 C55 107.4(9)
N10 C57 N11 127.3(9)
N10 C57 C58 122.9(9)
N11 C57 C58 109.8(8)
C63 C58 C59 118.7(10)
C63 C58 C57 107.0(9)
C59 C58 C57 134.2(9)
C60 C59 C58 119.9(10)
C59 C60 O6 122.3(10)
C59 C60 C61 122.5(10)
O6 C60 C61 115.1(10)
O10 C61 C62 124.4(9)
O10 C61 C60 116.3(10)
C62 C61 C60 119.3(10)
C61 C62 C63 116.4(9)
C58 C63 C62 122.9(9)
C58 C63 C64 106.4(9)
C62 C63 C64 130.6(8)
N12 C64 N11 129.4(9)
N12 C64 C63 122.5(9)
N11 C64 C63 108.2(8)
N24 C65 N17 128.6(10)
N24 C65 C66 123.1(11)
N17 C65 C66 108.3(9)
C67 C66 C71 121.7(10)
C67 C66 C65 131.8(11)
C71 C66 C65 106.4(10)
C68 C67 C66 118.9(11)
C67 C68 O25 126.5(13)
C67 C68 C69 119.5(11)
O25 C68 C69 114.0(11)
O21 C69 C70 127.7(12)
O21 C69 C68 111.5(11)
C70 C69 C68 120.7(10)
C69 C70 C71 119.4(11)
C66 C71 C70 119.7(10)
C66 C71 C72 108.5(10)
C70 C71 C72 131.8(11)
N18 C72 N17 129.4(10)
N18 C72 C71 124.4(10)
N17 C72 C71 106.1(9)
N18 C73 N19 127.7(10)
N18 C73 C74 122.1(9)
N19 C73 C74 110.1(9)
C75 C74 C79 121.2(11)
C75 C74 C73 134.1(10)
C79 C74 C73 104.7(9)
C74 C75 C76 119.4(10)
O40 C76 C75 126.2(10)
O40 C76 C77 113.9(11)
C75 C76 C77 119.8(10)
O36 C77 C78 126.0(10)
O36 C77 C76 113.2(10)
C78 C77 C76 120.7(11)
C77 C78 C79 118.1(10)
C78 C79 C80 132.2(10)
C78 C79 C74 120.6(10)
C80 C79 C74 107.1(10)
N20 C80 C79 123.8(9)
N20 C80 N19 125.0(9)
C79 C80 N19 111.2(8)
N21 C81 N20 129.6(10)
N21 C81 C82 111.0(10)
N20 C81 C82 119.2(11)
C83 C82 C87 123.6(10)
C83 C82 C81 133.9(11)
C87 C82 C81 102.5(10)
C84 C83 C82 116.2(12)
C83 C84 O35 123.0(14)
C83 C84 C85 122.1(12)
O35 C84 C85 114.8(10)
C86 C85 O31 129.5(14)
C86 C85 C84 120.6(10)
O31 C85 C84 109.9(13)
C85 C86 C87 117.1(12)
C82 C87 C88 109.3(9)
C82 C87 C86 120.3(11)
C88 C87 C86 130.4(11)
N22 C88 N21 126.5(10)
N22 C88 C87 125.1(10)
N21 C88 C87 108.4(10)
N22 C89 N23 129.5(11)
N22 C89 C90 121.6(10)
N23 C89 C90 108.9(10)
C91 C90 C95 119.2(11)
C91 C90 C89 133.5(11)
C95 C90 C89 107.3(9)
C92 C91 C90 117.7(12)
C91 C92 O30 124.2(13)
C91 C92 C93 121.6(11)
O30 C92 C93 113.8(12)
C94 C93 O26 128.4(14)
C94 C93 C92 118.2(13)
O26 C93 C92 113.1(11)
C93 C94 C95 119.5(13)
C94 C95 C90 123.2(10)
C94 C95 C96 133.3(11)
C90 C95 C96 103.5(11)
N23 C96 N24 128.7(10)
N23 C96 C95 111.3(10)
N24 C96 C95 120.1(11)
C52 O1 C581 116.5(10)
C582 O2 C583 112.4(11)
C584 O3 C585 108.9(11)
C587 O4 C586 110.1(10)
C53 O5 C588 117.2(11)
O1 C581 C582 104.3(12)
O2 C582 C581 107.3(13)
O2 C583 C584 112.3(12)
O3 C584 C583 103.8(12)
O3 C585 C586 107.4(12)
O4 C586 C585 114.3(13)
O4 C587 C588 107.7(12)
O5 C588 C587 105.4(13)
C60 O6 C671 113.4(9)
C673 O7 C672 113.5(10)
C674 O8 C675 113.3(10)
C677 O9 C676 115.9(10)
C61 O10 C678 118.8(9)
O6 C671 C672 108.2(10)
O7 C672 C671 107.9(10)
O7 C673 C674 111.6(11)
O8 C674 C673 109.8(12)
C676 C675 O8 111.9(12)
C675 C676 O9 108.7(11)
O9 C677 C678 107.6(11)
O10 C678 C677 106.7(11)
C36 O11 C401 115.2(11)
C402 O12 C403 106.4(15)
C404 O13 C405 131.2(18)
C407 O14 C406 119.9(16)
C408 O15 C37 121.4(13)
O11 C401 C402 102.9(14)
O12 C402 C401 99.9(16)
O12 C403 C404 113.0(17)
O13 C404 C403 112.8(19)
C406 C405 O13 137.4(17)
C405 C406 O14 130.7(15)
O14 C407 C408 108.2(17)
O15 C408 C407 109.3(16)
C44 O16 C491 119.4(10)
C492 O17 C493 111.4(10)
C494 O18 C495 115.4(10)
C496 O19 C497 111.9(11)
C45 O20 C498 117.5(10)
C492 C491 O16 109.5(12)
O17 C492 C491 103.5(12)
C494 C493 O17 125.2(11)
O18 C494 C493 111.5(11)
O18 C495 C496 115.4(13)
O19 C496 C495 113.5(12)
O19 C497 C498 109.8(12)
O20 C498 C497 107.2(11)
C69 O21 C771 119.7(11)
C773 O22 C772 113.5(13)
C775 O23 C774 121.8(14)
C777 O24 C776 117.2(13)
C68 O25 C778 118.2(11)
O21 C771 C772 106.8(13)
O22 C772 C771 108.0(14)
O22 C773 C774 114.9(13)
O23 C774 C773 103.0(15)
O23 C775 C776 135.7(14)
O24 C776 C775 108.8(13)
O24 C777 C778 115.2(14)
O25 C778 C777 102.0(12)
C93 O26 C141 117.8(11)
C143 O27 C142 114.9(11)
C145 O28 C144 119.5(12)
C147 O29 C146 111.4(11)
C148 O30 C92 119.1(12)
O26 C141 C142 104.7(12)
O27 C142 C141 112.9(13)
O27 C143 C144 110.1(13)
C143 C144 O28 112.5(14)
O28 C145 C146 110.6(14)
O29 C146 C145 114.6(13)
O29 C147 C148 103.2(12)
O30 C148 C147 109.4(13)
C85 O31 C951 115.4(11)
C952 O32 C953 111.7(10)
C954 O33 C955 118.4(11)
C957 O34 C956 112.9(10)
C84 O35 C958 117.9(10)
O31 C951 C952 105.7(12)
O32 C952 C951 109.1(11)
O32 C953 C954 114.2(11)
O33 C954 C953 109.9(12)
C956 C955 O33 110.4(12)
O34 C956 C955 114.6(12)
O34 C957 C958 111.9(12)
O35 C958 C957 101.2(11)
C77 O36 C861 113.7(10)
C862 O37 C863 109.9(12)
C864 O38 C865 113.7(12)
C866 O39 C867 112.7(12)
C76 O40 C868 117.2(11)
O36 C861 C862 108.1(12)
O37 C862 C861 106.7(13)
O37 C863 C864 105.3(12)
O38 C864 C863 103.9(13)
O38 C865 C866 106.7(13)
O39 C866 C865 110.4(13)
O39 C867 C868 108.1(13)
O40 C868 C867 107.2(12)
Cl2 C1S Cl1 112.4(8)
Cl2 C1S Cl3 109.8(8)
Cl1 C1S Cl3 109.9(7)
Cl5 C2S Cl4 112.4(8)
Cl5 C2S Cl6 111.8(7)
Cl4 C2S Cl6 108.2(7)
Cl9 C3S Cl8 112.8(9)
Cl9 C3S Cl7 109.2(9)
Cl8 C3S Cl7 106.7(8)
Cl12 C4S Cl11 112.4(8)
Cl12 C4S Cl10 108.7(7)
Cl11 C4S Cl10 108.2(8)
Cl15 C5S Cl14 114.0(9)
Cl15 C5S Cl13 105.2(8)
Cl14 C5S Cl13 110.0(10)
Cl16 C6S Cl18 113.2(9)
Cl16 C6S Cl17 104.8(9)
Cl18 C6S Cl17 105.1(9)
Cl19 C7S Cl21 113.6(9)
Cl19 C7S Cl20 110.1(7)
Cl21 C7S Cl20 108.0(9)
Cl24 C8S Cl23 112.9(10)
Cl24 C8S Cl22 112.6(12)
Cl23 C8S Cl22 108.2(9)
Cl25 C9S Cl27 113.1(11)
Cl25 C9S Cl26 108.7(9)
Cl27 C9S Cl26 109.0(9)
Cl29 C10S Cl28 110.0(9)
Cl29 C10S Cl30 108.9(11)
Cl28 C10S Cl30 105.6(12)

loop_
_geom_bond_atom_site_label_1
_geom_bond_atom_site_label_2
_geom_bond_distance
Tm1 N23 2.300(9)
Tm1 N21 2.311(9)
Tm1 N19 2.315(9)
Tm1 N17 2.317(8)
Tm1 N13 2.585(8)
Tm1 N15 2.587(8)
Tm1 N9 2.596(8)
Tm1 N11 2.602(8)
Tm1 Y1 3.4319(11)
Y1 N7 2.320(8)
Y1 N5 2.331(8)
Y1 N3 2.351(7)
Y1 N1 2.351(8)
Y1 N15 2.559(8)
Y1 N9 2.572(7)
Y1 N11 2.587(8)
Y1 N13 2.591(8)
N1 C8 1.368(12)
N1 C1 1.381(13)
N2 C8 1.302(12)
N2 C9 1.352(13)
N3 C16 1.345(12)
N3 C9 1.364(12)
N4 C16 1.327(11)
N4 C17 1.330(12)
N5 C24 1.353(12)
N5 C17 1.393(13)
N6 C25 1.294(12)
N6 C24 1.381(13)
N7 C25 1.346(12)
N7 C32 1.425(13)
N8 C1 1.318(13)
N8 C32 1.339(12)
N9 C49 1.387(12)
N9 C56 1.421(13)
N10 C56 1.293(12)
N10 C57 1.329(11)
N11 C64 1.367(12)
N11 C57 1.374(11)
N12 C64 1.312(11)
N12 C33 1.354(12)
N13 C33 1.365(13)
N13 C40 1.365(12)
N14 C40 1.311(12)
N14 C41 1.338(12)
N15 C41 1.362(12)
N15 C48 1.420(12)
N16 C49 1.290(12)
N16 C48 1.322(12)
N17 C65 1.378(13)
N17 C72 1.392(13)
N18 C72 1.277(13)
N18 C73 1.319(13)
N19 C73 1.372(12)
N19 C80 1.407(13)
N20 C80 1.337(12)
N20 C81 1.340(14)
N21 C81 1.327(14)
N21 C88 1.387(13)
N22 C89 1.316(14)
N22 C88 1.359(14)
N23 C96 1.325(14)
N23 C89 1.364(13)
N24 C65 1.289(13)
N24 C96 1.355(14)
C1 C2 1.475(15)
C2 C7 1.370(15)
C2 C3 1.388(16)
C3 C4 1.341(16)
C4 C5 1.398(17)
C5 C6 1.379(17)
C6 C7 1.407(15)
C7 C8 1.444(15)
C9 C10 1.439(14)
C10 C15 1.404(14)
C10 C11 1.407(13)
C11 C12 1.394(16)
C12 C13 1.354(15)
C13 C14 1.399(14)
C14 C15 1.363(14)
C15 C16 1.439(12)
C17 C18 1.468(14)
C18 C19 1.390(16)
C18 C23 1.390(15)
C19 C20 1.414(16)
C20 C21 1.401(17)
C21 C22 1.363(17)
C22 C23 1.358(14)
C23 C24 1.462(15)
C25 C26 1.461(14)
C26 C31 1.408(15)
C26 C27 1.449(14)
C27 C28 1.337(18)
C28 C29 1.442(19)
C29 C30 1.388(16)
C30 C31 1.374(15)
C31 C32 1.434(14)
C33 C34 1.449(13)
C34 C35 1.366(14)
C34 C39 1.408(14)
C35 C36 1.370(14)
C36 O11 1.376(15)
C36 C37 1.408(16)
C37 C38 1.322(15)
C37 O15 1.404(14)
C38 C39 1.406(14)
C39 C40 1.433(13)
C41 C42 1.442(14)
C42 C43 1.388(14)
C42 C47 1.396(13)
C43 C44 1.376(14)
C44 O16 1.328(13)
C44 C45 1.445(15)
C45 C46 1.337(15)
C45 O20 1.372(14)
C46 C47 1.422(14)
C47 C48 1.446(14)
C49 C50 1.468(13)
C50 C55 1.339(15)
C50 C51 1.387(14)
C51 C52 1.361(15)
C52 O1 1.394(13)
C52 C53 1.408(17)
C53 O5 1.360(14)
C53 C54 1.380(15)
C54 C55 1.392(14)
C55 C56 1.473(14)
C57 C58 1.416(14)
C58 C63 1.399(13)
C58 C59 1.401(14)
C59 C60 1.333(15)
C60 O6 1.375(13)
C60 C61 1.444(14)
C61 O10 1.316(13)
C61 C62 1.399(14)
C62 C63 1.426(14)
C63 C64 1.459(13)
C65 C66 1.468(15)
C66 C67 1.381(15)
C66 C71 1.387(15)
C67 C68 1.362(16)
C68 O25 1.366(15)
C68 C69 1.443(17)
C69 O21 1.346(13)
C69 C70 1.349(16)
C70 C71 1.392(15)
C71 C72 1.481(15)
C73 C74 1.476(15)
C74 C75 1.324(14)
C74 C79 1.438(14)
C75 C76 1.394(15)
C76 O40 1.352(14)
C76 C77 1.437(15)
C77 O36 1.360(14)
C77 C78 1.369(15)
C78 C79 1.383(15)
C79 C80 1.403(14)
C81 C82 1.496(15)
C82 C83 1.370(16)
C82 C87 1.397(15)
C83 C84 1.368(15)
C84 O35 1.388(15)
C84 C85 1.474(19)
C85 C86 1.341(18)
C85 O31 1.356(13)
C86 C87 1.439(15)
C87 C88 1.427(15)
C89 C90 1.459(16)
C90 C91 1.380(14)
C90 C95 1.402(16)
C91 C92 1.377(17)
C92 O30 1.390(14)
C92 C93 1.462(18)
C93 C94 1.337(15)
C93 O26 1.344(15)
C94 C95 1.364(17)
C95 C96 1.486(15)
O1 C581 1.450(18)
O2 C582 1.414(17)
O2 C583 1.436(14)
O3 C584 1.426(18)
O3 C585 1.430(17)
O4 C587 1.451(16)
O4 C586 1.452(14)
O5 C588 1.469(19)
C581 C582 1.512(17)
C583 C584 1.52(2)
C585 C586 1.48(2)
C587 C588 1.521(17)
O6 C671 1.443(15)
O7 C673 1.385(14)
O7 C672 1.431(15)
O8 C674 1.370(15)
O8 C675 1.442(15)
O9 C677 1.394(14)
O9 C676 1.481(15)
O10 C678 1.446(15)
C671 C672 1.627(17)
C673 C674 1.433(18)
C675 C676 1.432(17)
C677 C678 1.474(17)
O11 C401 1.44(2)
O12 C402 1.43(2)
O12 C403 1.447(18)
O13 C404 1.27(2)
O13 C405 1.449(19)
O14 C407 1.46(2)
O14 C406 1.470(17)
O15 C408 1.34(2)
C401 C402 1.59(2)
C403 C404 1.48(2)
C405 C406 1.3998(10)
C407 C408 1.50(2)
O16 C491 1.423(15)
O17 C492 1.307(16)
O17 C493 1.604(15)
O18 C494 1.390(15)
O18 C495 1.402(16)
O19 C496 1.339(15)
O19 C497 1.442(15)
O20 C498 1.454(16)
C491 C492 1.416(17)
C493 C494 1.3999(10)
C495 C496 1.453(18)
C497 C498 1.517(18)
O21 C771 1.395(17)
O22 C773 1.402(16)
O22 C772 1.419(18)
O23 C775 1.272(17)
O23 C774 1.441(18)
O24 C777 1.342(17)
O24 C776 1.438(16)
O25 C778 1.410(17)
C771 C772 1.518(19)
C773 C774 1.44(2)
C775 C776 1.45(2)
C777 C778 1.497(19)
O26 C141 1.419(17)
O27 C143 1.370(15)
O27 C142 1.425(17)
O28 C145 1.271(16)
O28 C144 1.495(18)
O29 C147 1.368(17)
O29 C146 1.428(16)
O30 C148 1.349(17)
C141 C142 1.469(19)
C143 C144 1.414(19)
C145 C146 1.50(2)
C147 C148 1.551(19)
O31 C951 1.443(17)
O32 C952 1.404(15)
O32 C953 1.429(15)
O33 C954 1.339(16)
O33 C955 1.487(17)
O34 C957 1.344(14)
O34 C956 1.421(14)
O35 C958 1.403(17)
C951 C952 1.484(17)
C953 C954 1.50(2)
C955 C956 1.449(17)
C957 C958 1.570(17)
O36 C861 1.446(16)
O37 C862 1.345(17)
O37 C863 1.493(16)
O38 C864 1.419(17)
O38 C865 1.442(16)
O39 C866 1.349(15)
O39 C867 1.451(17)
O40 C868 1.426(16)
C861 C862 1.513(19)
C863 C864 1.500(19)
C865 C866 1.47(2)
C867 C868 1.515(19)
C1S Cl2 1.688(15)
C1S Cl1 1.749(14)
C1S Cl3 1.772(14)
C2S Cl5 1.715(13)
C2S Cl4 1.757(14)
C2S Cl6 1.780(16)
C3S Cl9 1.732(14)
C3S Cl8 1.755(16)
C3S Cl7 1.756(17)
C4S Cl12 1.730(14)
C4S Cl11 1.747(14)
C4S Cl10 1.759(12)
C5S Cl15 1.706(15)
C5S Cl14 1.715(15)
C5S Cl13 1.724(16)
C6S Cl16 1.677(15)
C6S Cl18 1.755(17)
C6S Cl17 1.824(16)
C7S Cl19 1.689(16)
C7S Cl21 1.769(12)
C7S Cl20 1.779(17)
C8S Cl24 1.733(17)
C8S Cl23 1.747(19)
C8S Cl22 1.750(18)
C9S Cl25 1.707(18)
C9S Cl27 1.721(15)
C9S Cl26 1.780(17)
C10S Cl29 1.730(19)
C10S Cl28 1.757(18)
C10S Cl30 1.85(2)
